data_7038549
loop_
_publ_author_name
'Kumar, Amit'
'Priest, Isobel K.'
'Hooper, Thomas N.'
'Weller, Andrew S.'

_publ_section_title
;
 Variable coordination modes and catalytic dehydrogenation of B-phenyl
 amine-boranes.
;
_journal_issue 14
_journal_name_full 'Dalton transactions (Cambridge, England : 2003)'
_journal_page_first 6183
_journal_page_last 6195
_journal_paper_doi 10.1039/c6dt00197a
_journal_volume 45
_journal_year 2016
_chemical_formula_moiety 'C32 H12 B F24, C27 H58 B N P2 Rh'
_chemical_formula_sum 'C59 H70 B2 F24 N P2 Rh'
_chemical_formula_weight 1435.63
_chemical_properties_physical 'Air-sensitive, Moisture-sensitive, Oxygen-sensitive'
_space_group_crystal_system monoclinic
_space_group_IT_number 14
_space_group_name_Hall '-P 2ybc'
_space_group_name_H-M_alt 'P 1 21/c 1'
_symmetry_space_group_name_Hall '-P 2ybc'
_symmetry_space_group_name_H-M 'P 1 21/c 1'
_atom_sites_solution_hydrogens mixed
_audit_creation_method SHELXL-2014
_audit_update_record
;
2016-02-18 deposited with the CCDC.
2016-02-24 downloaded from the CCDC.
;
_cell_angle_alpha 90
_cell_angle_beta 103.843(2)
_cell_angle_gamma 90
_cell_formula_units_Z 8
_cell_length_a 36.8146(6)
_cell_length_b 14.0680(2)
_cell_length_c 26.0748(4)
_cell_measurement_reflns_used 29248
_cell_measurement_temperature 150(2)
_cell_measurement_theta_max 76.2299
_cell_measurement_theta_min 3.1387
_cell_volume 13112.1(4)
_computing_cell_refinement
;
CrysAlisPro, Agilent Technologies,
Version 1.171.35.21 (release 20-01-2012 CrysAlis171 .NET)
(compiled Jan 23 2012,18:06:46)
;
_computing_data_collection
;
CrysAlisPro, Agilent Technologies,
Version 1.171.35.21 (release 20-01-2012 CrysAlis171 .NET)
(compiled Jan 23 2012,18:06:46)
;
_computing_data_reduction
;
CrysAlisPro, Agilent Technologies,
Version 1.171.35.21 (release 20-01-2012 CrysAlis171 .NET)
(compiled Jan 23 2012,18:06:46)
;
_computing_structure_refinement 'SHELXL-2014 (Sheldrick, 2014)'
_computing_structure_solution 'SHELXS-97 (Sheldrick, 2008)'
_diffrn_ambient_temperature 150(2)
_diffrn_detector_area_resol_mean 10.5035
_diffrn_measured_fraction_theta_full 0.999
_diffrn_measured_fraction_theta_max 0.986
_diffrn_measurement_device_type 'SuperNova, Dual, Cu at zero, Atlas'
_diffrn_radiation_monochromator mirror
_diffrn_radiation_source 'SuperNova (Cu) X-ray Source'
_diffrn_radiation_type CuK\a
_diffrn_radiation_wavelength 1.54178
_diffrn_reflns_av_R_equivalents 0.0295
_diffrn_reflns_av_unetI/netI 0.0316
_diffrn_reflns_Laue_measured_fraction_full 0.999
_diffrn_reflns_Laue_measured_fraction_max 0.986
_diffrn_reflns_limit_h_max 46
_diffrn_reflns_limit_h_min -44
_diffrn_reflns_limit_k_max 17
_diffrn_reflns_limit_k_min -16
_diffrn_reflns_limit_l_max 30
_diffrn_reflns_limit_l_min -32
_diffrn_reflns_number 78635
_diffrn_reflns_point_group_measured_fraction_full 0.999
_diffrn_reflns_point_group_measured_fraction_max 0.986
_diffrn_reflns_theta_full 67.679
_diffrn_reflns_theta_max 76.415
_diffrn_reflns_theta_min 3.376
_exptl_absorpt_coefficient_mu 3.515
_exptl_absorpt_correction_T_max 1.00000
_exptl_absorpt_correction_T_min 0.64093
_exptl_absorpt_correction_type multi-scan
_exptl_absorpt_process_details
;
CrysAlisPro, Agilent Technologies,
Version 1.171.35.21 (release 20-01-2012 CrysAlis171 .NET)
(compiled Jan 23 2012,18:06:46)
Empirical absorption correction using spherical harmonics,
 implemented in SCALE3 ABSPACK scaling algorithm.
;
_exptl_crystal_colour purple
_exptl_crystal_density_diffrn 1.454
_exptl_crystal_description block
_exptl_crystal_F_000 5856
_exptl_crystal_recrystallization_method 'Re-crystallisation from solvent: 1,2-difluorobenzene/pentane'
_exptl_crystal_size_max 0.30
_exptl_crystal_size_mid 0.20
_exptl_crystal_size_min 0.20
_refine_diff_density_max 0.891
_refine_diff_density_min -0.908
_refine_diff_density_rms 0.063
_refine_ls_extinction_method none
_refine_ls_goodness_of_fit_ref 0.956
_refine_ls_hydrogen_treatment mixed
_refine_ls_matrix_type full
_refine_ls_number_parameters 1869
_refine_ls_number_reflns 27168
_refine_ls_number_restraints 1194
_refine_ls_restrained_S_all 1.087
_refine_ls_R_factor_all 0.0520
_refine_ls_R_factor_gt 0.0423
_refine_ls_shift/su_max 0.002
_refine_ls_shift/su_mean 0.000
_refine_ls_structure_factor_coef Fsqd
_refine_ls_weighting_details 'w=1/[\s^2^(Fo^2^)+(0.0628P)^2^+17.5193P] where P=(Fo^2^+2Fc^2^)/3'
_refine_ls_weighting_scheme calc
_refine_ls_wR_factor_gt 0.1115
_refine_ls_wR_factor_ref 0.1206
_reflns_Friedel_coverage 0.000
_reflns_number_gt 23115
_reflns_number_total 27168
_reflns_threshold_expression 'I > 2\s(I)'
_cod_data_source_file c6dt00197a2.cif
_cod_data_source_block 1
_cod_depositor_comments 'Adding full bibliography for 7038549--7038556.cif.'
_cod_database_code 7038549
_shelx_space_group_comment
;
The symmetry employed for this shelxl refinement is uniquely defined
by the following loop, which should always be used as a source of
symmetry information in preference to the above space-group names.
They are only intended as comments.
;
_shelxl_version_number 2014-3

loop_
_space_group_symop_operation_xyz
'x, y, z'
'-x, y+1/2, -z+1/2'
'-x, -y, -z'
'x, -y-1/2, z-1/2'

loop_
_atom_site_label
_atom_site_type_symbol
_atom_site_fract_x
_atom_site_fract_y
_atom_site_fract_z
_atom_site_U_iso_or_equiv
_atom_site_adp_type
_atom_site_occupancy
_atom_site_site_symmetry_order
_atom_site_calc_flag
_atom_site_refinement_flags_posn
_atom_site_refinement_flags_adp
_atom_site_refinement_flags_occupancy
_atom_site_disorder_assembly
_atom_site_disorder_group
Rh1 Rh 0.12089(2) 0.73284(2) 0.15867(2) 0.02620(5) Uani 1 1 d . . . . .
B1 B 0.12972(8) 0.5839(2) 0.14755(12) 0.0297(6) Uani 1 1 d . . . . .
H1A H 0.1065(10) 0.618(3) 0.1721(13) 0.042(9) Uiso 1 1 d . . . . .
H1B H 0.1399(9) 0.653(2) 0.1194(13) 0.036(8) Uiso 1 1 d . . . . .
C1 C 0.16350(8) 0.53234(19) 0.18610(12) 0.0351(6) Uani 1 1 d . . . . .
C2 C 0.19836(8) 0.5190(2) 0.17362(14) 0.0444(7) Uani 1 1 d . . . . .
H2 H 0.2016 0.5402 0.1404 0.053 Uiso 1 1 calc R U . . .
C3 C 0.22801(10) 0.4757(3) 0.20844(18) 0.0581(9) Uani 1 1 d . . . . .
H3 H 0.2511 0.4667 0.1988 0.070 Uiso 1 1 calc R U . . .
C4 C 0.22417(11) 0.4457(3) 0.25695(18) 0.0620(10) Uani 1 1 d . . . . .
H4 H 0.2447 0.4168 0.2810 0.074 Uiso 1 1 calc R U . . .
C5 C 0.19060(12) 0.4574(3) 0.27096(14) 0.0567(9) Uani 1 1 d . . . . .
H5 H 0.1880 0.4365 0.3045 0.068 Uiso 1 1 calc R U . . .
C6 C 0.16049(10) 0.5002(2) 0.23563(12) 0.0422(6) Uani 1 1 d . . . . .
H6 H 0.1374 0.5075 0.2455 0.051 Uiso 1 1 calc R U . . .
N1 N 0.10382(7) 0.51314(17) 0.10479(9) 0.0352(5) Uani 1 1 d . . . . .
C7 C 0.12684(11) 0.4665(3) 0.07209(15) 0.0557(9) Uani 1 1 d . . . . .
H7A H 0.1109 0.4250 0.0459 0.083 Uiso 1 1 calc R U . . .
H7B H 0.1466 0.4287 0.0949 0.083 Uiso 1 1 calc R U . . .
H7C H 0.1381 0.5152 0.0540 0.083 Uiso 1 1 calc R U . . .
C8 C 0.07256(9) 0.5648(3) 0.06836(12) 0.0470(7) Uani 1 1 d . . . . .
H8A H 0.0829 0.6117 0.0479 0.070 Uiso 1 1 calc R U . . .
H8B H 0.0573 0.5973 0.0890 0.070 Uiso 1 1 calc R U . . .
H8C H 0.0570 0.5194 0.0442 0.070 Uiso 1 1 calc R U . . .
C9 C 0.08711(10) 0.4382(2) 0.13299(14) 0.0494(8) Uani 1 1 d . . . . .
H9A H 0.0713 0.3960 0.1071 0.074 Uiso 1 1 calc R U . . .
H9B H 0.0719 0.4685 0.1546 0.074 Uiso 1 1 calc R U . . .
H9C H 0.1072 0.4012 0.1558 0.074 Uiso 1 1 calc R U . . .
P1 P 0.09407(2) 0.79141(5) 0.22137(2) 0.02823(13) Uani 1 1 d . . . . .
C10 C 0.09306(9) 0.9191(2) 0.24029(12) 0.0402(6) Uani 1 1 d . . . . .
H10 H 0.0889 0.9556 0.2065 0.048 Uiso 1 1 calc R U . . .
C11 C 0.13112(11) 0.9519(2) 0.27343(13) 0.0504(8) Uani 1 1 d . . . . .
H11A H 0.1319 1.0216 0.2743 0.076 Uiso 1 1 calc R U . . .
H11B H 0.1510 0.9279 0.2577 0.076 Uiso 1 1 calc R U . . .
H11C H 0.1348 0.9274 0.3095 0.076 Uiso 1 1 calc R U . . .
C12 C 0.06183(12) 0.9508(3) 0.26666(15) 0.0562(9) Uani 1 1 d . . . . .
H12A H 0.0638 0.9149 0.2994 0.084 Uiso 1 1 calc R U . . .
H12B H 0.0374 0.9388 0.2426 0.084 Uiso 1 1 calc R U . . .
H12C H 0.0645 1.0189 0.2747 0.084 Uiso 1 1 calc R U . . .
C13 C 0.11454(8) 0.7217(2) 0.28197(11) 0.0350(6) Uani 1 1 d . . . . .
H13 H 0.1076 0.6542 0.2724 0.042 Uiso 1 1 calc R U . . .
C14 C 0.15737(9) 0.7232(2) 0.29717(13) 0.0456(7) Uani 1 1 d . . . . .
H14A H 0.1661 0.7855 0.3119 0.068 Uiso 1 1 calc R U . . .
H14B H 0.1669 0.7112 0.2657 0.068 Uiso 1 1 calc R U . . .
H14C H 0.1666 0.6738 0.3236 0.068 Uiso 1 1 calc R U . . .
C15 C 0.09823(11) 0.7430(3) 0.32946(12) 0.0474(8) Uani 1 1 d . . . . .
H15A H 0.1076 0.6963 0.3574 0.071 Uiso 1 1 calc R U . . .
H15B H 0.0709 0.7395 0.3187 0.071 Uiso 1 1 calc R U . . .
H15C H 0.1058 0.8070 0.3428 0.071 Uiso 1 1 calc R U . . .
C16 C 0.04376(8) 0.7579(2) 0.20698(12) 0.0367(6) Uani 1 1 d . . . . .
H16 H 0.0331 0.7862 0.2354 0.044 Uiso 1 1 calc R U . . .
C17 C 0.03600(8) 0.6514(2) 0.20605(13) 0.0429(7) Uani 1 1 d . . . . .
H17A H 0.0089 0.6406 0.1983 0.064 Uiso 1 1 calc R U . . .
H17B H 0.0478 0.6239 0.2405 0.064 Uiso 1 1 calc R U . . .
H17C H 0.0463 0.6213 0.1787 0.064 Uiso 1 1 calc R U . . .
C18 C 0.02333(9) 0.8032(3) 0.15476(14) 0.0542(9) Uani 1 1 d . . . . .
H18A H 0.0331 0.7769 0.1259 0.081 Uiso 1 1 calc R U . . .
H18B H 0.0273 0.8721 0.1566 0.081 Uiso 1 1 calc R U . . .
H18C H -0.0035 0.7897 0.1483 0.081 Uiso 1 1 calc R U . . .
P2 P 0.14320(2) 0.86044(5) 0.12222(3) 0.03499(15) Uani 1 1 d . . . . .
C19 C 0.19511(9) 0.8613(2) 0.13879(14) 0.0481(7) Uani 1 1 d . . . . .
H19 H 0.2031 0.9130 0.1176 0.058 Uiso 1 1 calc R U . . .
C20 C 0.21182(11) 0.7686(3) 0.1246(2) 0.0668(12) Uani 1 1 d . . . . .
H20A H 0.2392 0.7735 0.1336 0.100 Uiso 1 1 calc R U . . .
H20B H 0.2028 0.7566 0.0867 0.100 Uiso 1 1 calc R U . . .
H20C H 0.2042 0.7161 0.1444 0.100 Uiso 1 1 calc R U . . .
C21 C 0.21080(11) 0.8851(3) 0.19695(16) 0.0622(10) Uani 1 1 d . . . . .
H21A H 0.2035 0.8356 0.2189 0.093 Uiso 1 1 calc R U . . .
H21B H 0.2008 0.9465 0.2049 0.093 Uiso 1 1 calc R U . . .
H21C H 0.2381 0.8886 0.2043 0.093 Uiso 1 1 calc R U . . .
C22 C 0.13053(11) 0.8355(2) 0.04975(12) 0.0479(8) Uani 1 1 d . . . . .
H22 H 0.1422 0.7726 0.0457 0.057 Uiso 1 1 calc R U . . .
C23 C 0.08851(12) 0.8203(3) 0.02827(13) 0.0573(9) Uani 1 1 d . . . . .
H23A H 0.0758 0.8820 0.0232 0.086 Uiso 1 1 calc R U . . .
H23B H 0.0787 0.7823 0.0534 0.086 Uiso 1 1 calc R U . . .
H23C H 0.0841 0.7868 -0.0056 0.086 Uiso 1 1 calc R U . . .
C24 C 0.14612(16) 0.9043(3) 0.01440(15) 0.0752(14) Uani 1 1 d . . . . .
H24A H 0.1426 0.8770 -0.0210 0.113 Uiso 1 1 calc R U . . .
H24B H 0.1728 0.9147 0.0296 0.113 Uiso 1 1 calc R U . . .
H24C H 0.1328 0.9651 0.0121 0.113 Uiso 1 1 calc R U . . .
C25 C 0.13073(10) 0.9861(2) 0.13205(12) 0.0454(7) Uani 1 1 d . . . . .
H25 H 0.1338 0.9934 0.1710 0.054 Uiso 1 1 calc R U . . .
C26 C 0.08931(12) 1.0050(3) 0.10761(14) 0.0559(9) Uani 1 1 d . . . . .
H26A H 0.0814 1.0620 0.1237 0.084 Uiso 1 1 calc R U . . .
H26B H 0.0745 0.9504 0.1140 0.084 Uiso 1 1 calc R U . . .
H26C H 0.0855 1.0149 0.0695 0.084 Uiso 1 1 calc R U . . .
C27 C 0.15536(14) 1.0634(3) 0.11642(16) 0.0636(11) Uani 1 1 d . . . . .
H27A H 0.1533 1.0605 0.0783 0.095 Uiso 1 1 calc R U . . .
H27B H 0.1815 1.0532 0.1353 0.095 Uiso 1 1 calc R U . . .
H27C H 0.1471 1.1260 0.1257 0.095 Uiso 1 1 calc R U . . .
Rh2 Rh 0.37496(2) 0.73340(2) 0.36378(2) 0.02916(5) Uani 1 1 d . . . . .
B2 B 0.42443(9) 0.8175(2) 0.36634(14) 0.0369(7) Uani 1 1 d . . . . .
H2A H 0.4204(10) 0.733(3) 0.3526(15) 0.047(10) Uiso 1 1 d . . . . .
H2B H 0.3992(9) 0.840(2) 0.3907(12) 0.032(8) Uiso 1 1 d . . . . .
C51 C 0.42413(8) 0.8871(2) 0.31878(13) 0.0416(7) Uani 1 1 d . . . . .
C52 C 0.42825(10) 0.8541(3) 0.27015(15) 0.0557(9) Uani 1 1 d . . . . .
H52 H 0.4336 0.7888 0.2665 0.067 Uiso 1 1 calc R U . . .
C53 C 0.42472(13) 0.9141(4) 0.22666(17) 0.0763(13) Uani 1 1 d . . . . .
H53 H 0.4280 0.8901 0.1940 0.092 Uiso 1 1 calc R U . . .
C54 C 0.41639(14) 1.0095(4) 0.2316(2) 0.0799(14) Uani 1 1 d . . . . .
H54 H 0.4134 1.0505 0.2020 0.096 Uiso 1 1 calc R U . . .
C55 C 0.41252(12) 1.0447(3) 0.2789(2) 0.0712(12) Uani 1 1 d . . . . .
H55 H 0.4074 1.1103 0.2822 0.085 Uiso 1 1 calc R U . . .
C56 C 0.41603(10) 0.9844(3) 0.32208(17) 0.0560(9) Uani 1 1 d . . . . .
H56 H 0.4129 1.0095 0.3546 0.067 Uiso 1 1 calc R U . . .
N2 N 0.46298(7) 0.81802(19) 0.41265(11) 0.0419(6) Uani 1 1 d . . . . .
C57 C 0.45957(10) 0.7578(3) 0.45855(14) 0.0509(8) Uani 1 1 d . . . . .
H57A H 0.4836 0.7562 0.4846 0.076 Uiso 1 1 calc R U . . .
H57B H 0.4524 0.6930 0.4463 0.076 Uiso 1 1 calc R U . . .
H57C H 0.4404 0.7846 0.4748 0.076 Uiso 1 1 calc R U . . .
C58 C 0.49375(9) 0.7797(3) 0.39040(15) 0.0524(8) Uani 1 1 d . . . . .
H58A H 0.4959 0.8180 0.3599 0.079 Uiso 1 1 calc R U . . .
H58B H 0.4882 0.7137 0.3793 0.079 Uiso 1 1 calc R U . . .
H58C H 0.5174 0.7822 0.4174 0.079 Uiso 1 1 calc R U . . .
C59 C 0.47305(11) 0.9161(3) 0.43252(17) 0.0625(10) Uani 1 1 d . . . . .
H59A H 0.4957 0.9140 0.4612 0.094 Uiso 1 1 calc R U . . .
H59B H 0.4525 0.9432 0.4457 0.094 Uiso 1 1 calc R U . . .
H59C H 0.4775 0.9557 0.4037 0.094 Uiso 1 1 calc R U . . .
P3 P 0.35937(2) 0.58717(5) 0.32936(3) 0.03627(15) Uani 1 1 d . . . . .
C60 C 0.33645(9) 0.5060(2) 0.36857(12) 0.0425(7) Uani 1 1 d . . . . .
H60 H 0.3101 0.5292 0.3626 0.051 Uiso 1 1 calc R U . . .
C61 C 0.35290(10) 0.5145(3) 0.42826(13) 0.0501(8) Uani 1 1 d . . . . .
H61A H 0.3341 0.4953 0.4471 0.075 Uiso 1 1 calc R U . . .
H61B H 0.3603 0.5805 0.4371 0.075 Uiso 1 1 calc R U . . .
H61C H 0.3749 0.4731 0.4386 0.075 Uiso 1 1 calc R U . . .
C62 C 0.33323(13) 0.4010(3) 0.35161(17) 0.0605(9) Uani 1 1 d . . . . .
H62A H 0.3583 0.3749 0.3543 0.091 Uiso 1 1 calc R U . . .
H62B H 0.3186 0.3962 0.3150 0.091 Uiso 1 1 calc R U . . .
H62C H 0.3208 0.3651 0.3747 0.091 Uiso 1 1 calc R U . . .
C63 C 0.32770(11) 0.5810(3) 0.26139(13) 0.0506(8) Uani 1 1 d . . . . .
H63 H 0.3019 0.5704 0.2665 0.061 Uiso 1 1 calc R U . . .
C64 C 0.33495(12) 0.4990(3) 0.22565(14) 0.0606(10) Uani 1 1 d . . . . .
H64A H 0.3143 0.4955 0.1941 0.091 Uiso 1 1 calc R U . . .
H64B H 0.3368 0.4389 0.2450 0.091 Uiso 1 1 calc R U . . .
H64C H 0.3584 0.5108 0.2151 0.091 Uiso 1 1 calc R U . . .
C65 C 0.32631(15) 0.6764(3) 0.23216(15) 0.0724(13) Uani 1 1 d . . . . .
H65A H 0.3507 0.6888 0.2244 0.109 Uiso 1 1 calc R U . . .
H65B H 0.3204 0.7275 0.2544 0.109 Uiso 1 1 calc R U . . .
H65C H 0.3070 0.6736 0.1990 0.109 Uiso 1 1 calc R U . . .
C66 C 0.40190(10) 0.5220(3) 0.32150(14) 0.0500(8) Uani 1 1 d . . . . .
H66 H 0.3931 0.4603 0.3038 0.060 Uiso 1 1 calc R U . . .
C67 C 0.42815(11) 0.4980(3) 0.37380(17) 0.0634(10) Uani 1 1 d . . . . .
H67A H 0.4504 0.4660 0.3676 0.095 Uiso 1 1 calc R U . . .
H67B H 0.4155 0.4558 0.3938 0.095 Uiso 1 1 calc R U . . .
H67C H 0.4357 0.5565 0.3939 0.095 Uiso 1 1 calc R U . . .
C68 C 0.42267(12) 0.5745(3) 0.28548(17) 0.0645(10) Uani 1 1 d . . . . .
H68A H 0.4354 0.6303 0.3040 0.097 Uiso 1 1 calc R U . . .
H68B H 0.4047 0.5948 0.2532 0.097 Uiso 1 1 calc R U . . .
H68C H 0.4412 0.5318 0.2762 0.097 Uiso 1 1 calc R U . . .
P4 P 0.32071(2) 0.78222(5) 0.38187(3) 0.03377(14) Uani 1 1 d . . . . .
C69 C 0.28220(9) 0.7008(2) 0.38997(15) 0.0469(7) Uani 1 1 d . . . . .
H69 H 0.2947 0.6416 0.4066 0.056 Uiso 1 1 calc R U . . .
C70 C 0.25771(10) 0.6705(3) 0.33633(18) 0.0627(10) Uani 1 1 d . . . . .
H70A H 0.2438 0.6128 0.3407 0.094 Uiso 1 1 calc R U . . .
H70B H 0.2736 0.6578 0.3118 0.094 Uiso 1 1 calc R U . . .
H70C H 0.2400 0.7215 0.3221 0.094 Uiso 1 1 calc R U . . .
C71 C 0.25775(11) 0.7352(3) 0.4262(2) 0.0662(12) Uani 1 1 d . . . . .
H71A H 0.2482 0.7990 0.4153 0.099 Uiso 1 1 calc R U . . .
H71B H 0.2727 0.7373 0.4627 0.099 Uiso 1 1 calc R U . . .
H71C H 0.2367 0.6915 0.4237 0.099 Uiso 1 1 calc R U . . .
C72 C 0.29613(10) 0.8653(3) 0.32913(15) 0.0516(8) Uani 1 1 d . . . . .
H72 H 0.2829 0.8236 0.2994 0.062 Uiso 1 1 calc R U . . .
C73 C 0.26568(11) 0.9264(3) 0.34287(18) 0.0642(10) Uani 1 1 d . . . . .
H73A H 0.2760 0.9612 0.3757 0.096 Uiso 1 1 calc R U . . .
H73B H 0.2451 0.8857 0.3475 0.096 Uiso 1 1 calc R U . . .
H73C H 0.2563 0.9717 0.3142 0.096 Uiso 1 1 calc R U . . .
C74 C 0.32269(12) 0.9245(3) 0.30659(18) 0.0649(10) Uani 1 1 d . . . . .
H74A H 0.3086 0.9604 0.2761 0.097 Uiso 1 1 calc R U . . .
H74B H 0.3407 0.8829 0.2955 0.097 Uiso 1 1 calc R U . . .
H74C H 0.3361 0.9689 0.3336 0.097 Uiso 1 1 calc R U . . .
C75 C 0.33102(9) 0.8481(3) 0.44548(13) 0.0455(7) Uani 1 1 d . . . . .
H75 H 0.3064 0.8652 0.4528 0.055 Uiso 1 1 calc R U . . .
C76 C 0.35302(10) 0.9416(3) 0.44644(17) 0.0590(10) Uani 1 1 d . . . . .
H76A H 0.3553 0.9733 0.4805 0.088 Uiso 1 1 calc R U . . .
H76B H 0.3397 0.9833 0.4180 0.088 Uiso 1 1 calc R U . . .
H76C H 0.3780 0.9277 0.4414 0.088 Uiso 1 1 calc R U . . .
C77 C 0.35063(12) 0.7827(3) 0.48976(15) 0.0634(10) Uani 1 1 d . . . . .
H77A H 0.3752 0.7648 0.4844 0.095 Uiso 1 1 calc R U . . .
H77B H 0.3355 0.7254 0.4898 0.095 Uiso 1 1 calc R U . . .
H77C H 0.3539 0.8155 0.5237 0.095 Uiso 1 1 calc R U . . .
B200 B 0.12057(8) 0.2268(2) 0.40780(10) 0.0267(5) Uani 1 1 d . . . . .
C201 C 0.11308(7) 0.11432(19) 0.41833(9) 0.0263(5) Uani 1 1 d . . . . .
C202 C 0.07715(7) 0.07617(19) 0.41050(9) 0.0274(5) Uani 1 1 d . . . . .
H202 H 0.0562 0.1175 0.4005 0.033 Uiso 1 1 calc R U . . .
C203 C 0.07090(7) -0.0207(2) 0.41683(9) 0.0290(5) Uani 1 1 d . . . . .
C204 C 0.10052(7) -0.0834(2) 0.43147(10) 0.0303(5) Uani 1 1 d . . . . .
H204 H 0.0964 -0.1489 0.4368 0.036 Uiso 1 1 calc R U . . .
C205 C 0.13647(7) -0.0473(2) 0.43803(10) 0.0299(5) Uani 1 1 d . . . . .
C206 C 0.14242(7) 0.0489(2) 0.43145(10) 0.0290(5) Uani 1 1 d . . . . .
H206 H 0.1674 0.0711 0.4360 0.035 Uiso 1 1 calc R U . . .
C207 C 0.03155(8) -0.0564(2) 0.40843(11) 0.0360(6) Uani 1 1 d . . . . .
F1 F 0.00938(5) -0.02488(19) 0.36431(9) 0.0674(7) Uani 1 1 d . U . . .
F2 F 0.02885(6) -0.14996(17) 0.40571(14) 0.0877(9) Uani 1 1 d . U . . .
F3 F 0.01569(6) -0.0303(3) 0.44664(10) 0.0865(9) Uani 1 1 d . U . . .
C208 C 0.16938(8) -0.1117(2) 0.45444(12) 0.0398(6) Uani 1 1 d . . . . .
F4 F 0.19663(6) -0.09074(18) 0.43162(12) 0.0751(7) Uani 1 1 d . U . . .
F5 F 0.16135(6) -0.20228(16) 0.44619(13) 0.0811(8) Uani 1 1 d . U . . .
F6 F 0.18488(8) -0.1045(2) 0.50611(10) 0.0912(10) Uani 1 1 d . U . . .
C209 C 0.08816(7) 0.29596(19) 0.42068(9) 0.0274(5) Uani 1 1 d . . . . .
C210 C 0.07072(7) 0.27548(18) 0.46124(9) 0.0285(5) Uani 1 1 d . . . . .
H210 H 0.0772 0.2185 0.4808 0.034 Uiso 1 1 calc R U . . .
C211 C 0.04418(8) 0.33511(19) 0.47420(10) 0.0310(5) Uani 1 1 d . . . . .
C212 C 0.03440(8) 0.4202(2) 0.44744(10) 0.0345(6) Uani 1 1 d . . . . .
H212 H 0.0162 0.4612 0.4560 0.041 Uiso 1 1 calc R U . . .
C213 C 0.05215(8) 0.44298(19) 0.40781(10) 0.0338(6) Uani 1 1 d . . . . .
C214 C 0.07827(7) 0.38281(19) 0.39475(10) 0.0304(5) Uani 1 1 d . . . . .
H214 H 0.0899 0.4009 0.3674 0.036 Uiso 1 1 calc R U . . .
C215 C 0.02441(10) 0.3023(2) 0.51454(12) 0.0427(7) Uani 1 1 d . . . . .
F7 F 0.04756(8) 0.26431(19) 0.55639(8) 0.0714(7) Uani 1 1 d . U . . .
F8 F -0.00075(8) 0.23456(19) 0.49548(11) 0.0739(7) Uani 1 1 d . U . . .
F9 F 0.00635(8) 0.37070(17) 0.53287(11) 0.0792(8) Uani 1 1 d . U . . .
C216 C 0.04108(11) 0.5334(2) 0.37771(12) 0.0461(7) Uani 1 1 d . . . . .
F10 F 0.00372(8) 0.54767(18) 0.36615(11) 0.0793(7) Uani 1 1 d . U . . .
F11 F 0.05481(8) 0.61020(14) 0.40420(9) 0.0646(6) Uani 1 1 d . U . . .
F12 F 0.05071(10) 0.53540(16) 0.33208(9) 0.0856(9) Uani 1 1 d . U . . .
C217 C 0.12131(7) 0.23089(18) 0.34528(9) 0.0265(5) Uani 1 1 d . . . . .
C218 C 0.08852(7) 0.23872(18) 0.30550(10) 0.0283(5) Uani 1 1 d . . . . .
H218 H 0.0654 0.2463 0.3152 0.034 Uiso 1 1 calc R U . . .
C219 C 0.08850(8) 0.23574(19) 0.25217(10) 0.0306(5) Uani 1 1 d . . . . .
C220 C 0.12161(8) 0.22374(18) 0.23639(10) 0.0320(5) Uani 1 1 d . . . . .
H220 H 0.1217 0.2219 0.2000 0.038 Uiso 1 1 calc R U . . .
C221 C 0.15460(8) 0.21447(19) 0.27528(10) 0.0304(5) Uani 1 1 d . . . . .
C222 C 0.15440(7) 0.21781(19) 0.32829(10) 0.0301(5) Uani 1 1 d . . . . .
H222 H 0.1774 0.2110 0.3540 0.036 Uiso 1 1 calc R U . . .
C223 C 0.05208(9) 0.2483(3) 0.21253(11) 0.0424(7) Uani 1 1 d . . . . .
F13 F 0.02507(6) 0.1943(2) 0.22163(8) 0.0676(7) Uani 1 1 d . U . . .
F14 F 0.03912(8) 0.33763(19) 0.21360(11) 0.0825(8) Uani 1 1 d . U . . .
F15 F 0.05423(7) 0.2356(2) 0.16362(7) 0.0730(7) Uani 1 1 d . U . . .
C224 C 0.19076(9) 0.1960(2) 0.26005(12) 0.0405(6) Uani 1 1 d . . . . .
F16 F 0.19112(6) 0.23391(18) 0.21295(8) 0.0595(6) Uani 1 1 d . U . . .
F17 F 0.19714(7) 0.10293(15) 0.25635(13) 0.0767(8) Uani 1 1 d . U . . .
F18 F 0.22028(5) 0.23123(14) 0.29440(7) 0.0453(4) Uani 1 1 d . U . . .
C225 C 0.15940(7) 0.2674(2) 0.44620(10) 0.0307(5) Uani 1 1 d . . . . .
C226 C 0.17411(7) 0.2328(2) 0.49741(10) 0.0325(6) Uani 1 1 d . . . . .
H226 H 0.1626 0.1794 0.5093 0.039 Uiso 1 1 calc R U . . .
C227 C 0.20504(8) 0.2741(2) 0.53143(11) 0.0400(7) Uani 1 1 d D . . . .
C228 C 0.22255(9) 0.3519(3) 0.51583(12) 0.0514(9) Uani 1 1 d . . . . .
H228 H 0.2440 0.3793 0.5387 0.062 Uiso 1 1 calc R U . . .
C229 C 0.20792(9) 0.3890(3) 0.46573(12) 0.0521(9) Uani 1 1 d D . . . .
C230 C 0.17710(9) 0.3472(2) 0.43186(11) 0.0405(7) Uani 1 1 d . . . . .
H230 H 0.1678 0.3740 0.3978 0.049 Uiso 1 1 calc R U . . .
C231 C 0.21944(8) 0.2330(2) 0.58497(13) 0.0570(9) Uani 1 1 d D . . . .
F19 F 0.19034(17) 0.2054(5) 0.6060(2) 0.0299(16) Uani 0.334 1 d D U P A 1
F20 F 0.23702(18) 0.2990(5) 0.6203(2) 0.0395(19) Uani 0.334 1 d D U P A 1
F21 F 0.2411(3) 0.1592(6) 0.5882(3) 0.085(4) Uani 0.334 1 d D U P A 1
F119 F 0.25505(19) 0.1997(7) 0.5910(3) 0.073(3) Uani 0.333 1 d D U P A 2
F120 F 0.1995(3) 0.1709(7) 0.6014(3) 0.096(4) Uani 0.333 1 d D U P A 2
F121 F 0.2258(2) 0.3053(6) 0.6223(3) 0.056(3) Uani 0.333 1 d D U P A 2
F219 F 0.2512(2) 0.2609(8) 0.6128(3) 0.115(4) Uani 0.333 1 d D U P A 3
F220 F 0.2237(2) 0.1336(4) 0.5797(3) 0.068(2) Uani 0.333 1 d D U P A 3
F221 F 0.1937(2) 0.2323(6) 0.6138(3) 0.064(3) Uani 0.333 1 d D U P A 3
C232 C 0.22543(10) 0.4739(3) 0.44775(13) 0.0762(13) Uani 1 1 d D U . . .
F22 F 0.1994(2) 0.5435(5) 0.4274(4) 0.075(3) Uani 0.334 1 d D U P B 1
F23 F 0.2529(3) 0.5151(7) 0.4815(3) 0.113(4) Uani 0.334 1 d D U P B 1
F24 F 0.2384(2) 0.4508(5) 0.4038(2) 0.0467(18) Uani 0.334 1 d D U P B 1
F122 F 0.2532(2) 0.4633(6) 0.4274(4) 0.085(3) Uani 0.333 1 d D U P B 2
F123 F 0.1983(2) 0.5260(5) 0.4094(3) 0.057(2) Uani 0.333 1 d D U P B 2
F124 F 0.2329(2) 0.5425(4) 0.4864(2) 0.057(2) Uani 0.333 1 d D U P B 2
F222 F 0.26633(13) 0.4597(5) 0.4696(3) 0.069(2) Uani 0.333 1 d D U P B 3
F223 F 0.2253(3) 0.4751(7) 0.3973(2) 0.084(3) Uani 0.333 1 d D U P B 3
F224 F 0.2202(2) 0.5538(4) 0.4689(4) 0.079(3) Uani 0.333 1 d D U P B 3
B300 B 0.37155(8) 0.2267(2) 0.58859(12) 0.0304(6) Uani 1 1 d . . . . .
C301 C 0.33823(7) 0.16015(19) 0.55377(10) 0.0304(5) Uani 1 1 d . . . . .
C302 C 0.31771(7) 0.1881(2) 0.50372(11) 0.0321(5) Uani 1 1 d . . . . .
H302 H 0.3244 0.2452 0.4888 0.039 Uiso 1 1 calc R U . . .
C303 C 0.28784(7) 0.1346(2) 0.47508(11) 0.0334(5) Uani 1 1 d . . . . .
C304 C 0.27700(7) 0.0508(2) 0.49529(11) 0.0339(6) Uani 1 1 d . . . . .
H304 H 0.2567 0.0142 0.4757 0.041 Uiso 1 1 calc R U . . .
C305 C 0.29674(7) 0.0223(2) 0.54499(11) 0.0326(5) Uani 1 1 d . . . . .
C306 C 0.32650(7) 0.0760(2) 0.57361(10) 0.0315(5) Uani 1 1 d . . . . .
H306 H 0.3393 0.0549 0.6078 0.038 Uiso 1 1 calc R U . . .
C307 C 0.26842(8) 0.1670(2) 0.42072(13) 0.0423(7) Uani 1 1 d . . . . .
F51 F 0.26084(8) 0.25953(16) 0.41795(10) 0.0708(7) Uani 1 1 d . U . . .
F52 F 0.28925(6) 0.15287(18) 0.38587(7) 0.0583(5) Uani 1 1 d . U . . .
F53 F 0.23616(5) 0.12120(18) 0.40127(8) 0.0614(6) Uani 1 1 d . U . . .
C308 C 0.28567(8) -0.0666(2) 0.56883(12) 0.0388(6) Uani 1 1 d . . . . .
F54 F 0.26769(6) -0.12849(15) 0.53278(8) 0.0580(5) Uani 1 1 d . U . . .
F55 F 0.31509(6) -0.11403(15) 0.59763(9) 0.0590(5) Uani 1 1 d . U . . .
F56 F 0.26342(7) -0.05007(17) 0.60113(10) 0.0664(6) Uani 1 1 d . U . . .
C309 C 0.40312(7) 0.1630(2) 0.62941(11) 0.0322(5) Uani 1 1 d . . . . .
C310 C 0.42259(8) 0.1964(2) 0.67882(11) 0.0376(6) Uani 1 1 d . . . . .
H310 H 0.4156 0.2556 0.6911 0.045 Uiso 1 1 calc R U . . .
C311 C 0.45193(8) 0.1456(3) 0.71052(12) 0.0425(7) Uani 1 1 d . . . . .
C312 C 0.46341(8) 0.0598(3) 0.69437(13) 0.0449(7) Uani 1 1 d . . . . .
H312 H 0.4837 0.0257 0.7161 0.054 Uiso 1 1 calc R U . . .
C313 C 0.44456(8) 0.0244(2) 0.64554(12) 0.0415(6) Uani 1 1 d D . . . .
C314 C 0.41498(8) 0.0755(2) 0.61405(12) 0.0359(6) Uani 1 1 d . . . . .
H314 H 0.4024 0.0498 0.5809 0.043 Uiso 1 1 calc R U . . .
C315 C 0.47116(10) 0.1869(4) 0.76284(14) 0.0600(10) Uani 1 1 d . . . . .
F57 F 0.49352(7) 0.1260(2) 0.79435(9) 0.0830(8) Uani 1 1 d . U . . .
F58 F 0.49256(10) 0.2607(2) 0.75722(11) 0.0959(10) Uani 1 1 d . U . . .
F59 F 0.44702(8) 0.2183(3) 0.78946(9) 0.1009(12) Uani 1 1 d . U . . .
C316 C 0.45471(9) -0.0699(3) 0.62684(15) 0.0595(10) Uani 1 1 d D . . . .
F60 F 0.4464(4) -0.0798(8) 0.5751(2) 0.096(3) Uani 0.60(3) 1 d D U P C 1
F61 F 0.4382(4) -0.1409(4) 0.6465(7) 0.101(3) Uani 0.60(3) 1 d D U P C 1
F62 F 0.49129(14) -0.0883(6) 0.6435(4) 0.068(2) Uani 0.60(3) 1 d D U P C 1
F160 F 0.4864(4) -0.1049(10) 0.6545(6) 0.103(5) Uani 0.40(3) 1 d D U P C 2
F161 F 0.4580(5) -0.0655(8) 0.5765(3) 0.073(3) Uani 0.40(3) 1 d D U P C 2
F162 F 0.4283(4) -0.1349(7) 0.6257(9) 0.101(4) Uani 0.40(3) 1 d D U P C 2
C317 C 0.34996(7) 0.3029(2) 0.61897(10) 0.0313(5) Uani 1 1 d . . . . .
C318 C 0.33880(8) 0.2767(2) 0.66460(11) 0.0343(6) Uani 1 1 d . . . . .
H318 H 0.3455 0.2157 0.6795 0.041 Uiso 1 1 calc R U . . .
C319 C 0.31813(8) 0.3378(2) 0.68893(12) 0.0380(6) Uani 1 1 d . . . . .
C320 C 0.30842(8) 0.4275(2) 0.66936(13) 0.0416(7) Uani 1 1 d . . . . .
H320 H 0.2949 0.4695 0.6865 0.050 Uiso 1 1 calc R U . . .
C321 C 0.31893(8) 0.4547(2) 0.62376(12) 0.0400(6) Uani 1 1 d D . . . .
C322 C 0.33880(8) 0.3931(2) 0.59896(11) 0.0353(6) Uani 1 1 d . . . . .
H322 H 0.3450 0.4131 0.5673 0.042 Uiso 1 1 calc R U . . .
C323 C 0.30670(10) 0.3044(3) 0.73719(14) 0.0484(8) Uani 1 1 d . . . . .
F63 F 0.28283(9) 0.36349(18) 0.75225(12) 0.0878(9) Uani 1 1 d . U . . .
F64 F 0.33570(8) 0.2928(3) 0.77795(9) 0.0907(10) Uani 1 1 d . U . . .
F65 F 0.28944(6) 0.22063(15) 0.73009(9) 0.0564(5) Uani 1 1 d . U . . .
C324 C 0.30849(10) 0.5524(3) 0.60269(13) 0.0590(9) Uani 1 1 d D . . . .
F66 F 0.2725(2) 0.5570(8) 0.5774(6) 0.085(4) Uani 0.334(19) 1 d D U P D 1
F67 F 0.3113(4) 0.6160(5) 0.6408(3) 0.083(4) Uani 0.334(19) 1 d D U P D 1
F68 F 0.3272(5) 0.5842(8) 0.5704(6) 0.103(4) Uani 0.334(19) 1 d D U P D 1
F166 F 0.3266(4) 0.6189(3) 0.6333(3) 0.148(4) Uani 0.666(19) 1 d D U P D 2
F167 F 0.3152(2) 0.5670(5) 0.5556(2) 0.0732(18) Uani 0.666(19) 1 d D U P D 2
F168 F 0.27253(15) 0.5703(6) 0.5955(4) 0.094(2) Uani 0.666(19) 1 d D U P D 2
C325 C 0.39614(7) 0.2789(2) 0.55205(10) 0.0308(5) Uani 1 1 d . . . . .
C326 C 0.41453(7) 0.3654(2) 0.56679(10) 0.0325(5) Uani 1 1 d . . . . .
H326 H 0.4109 0.3970 0.5974 0.039 Uiso 1 1 calc R U . . .
C327 C 0.43779(7) 0.4065(2) 0.53834(11) 0.0355(6) Uani 1 1 d D . . . .
C328 C 0.44495(8) 0.3613(2) 0.49432(11) 0.0370(6) Uani 1 1 d . . . . .
H328 H 0.4612 0.3890 0.4751 0.044 Uiso 1 1 calc R U . . .
C329 C 0.42773(8) 0.2750(2) 0.47951(11) 0.0350(6) Uani 1 1 d D . . . .
C330 C 0.40345(8) 0.2352(2) 0.50741(11) 0.0323(5) Uani 1 1 d . . . . .
H330 H 0.3915 0.1766 0.4957 0.039 Uiso 1 1 calc R U . . .
C331 C 0.45491(8) 0.5011(3) 0.55508(12) 0.0513(8) Uani 1 1 d D . . . .
F69 F 0.42881(14) 0.5687(3) 0.5489(5) 0.108(3) Uani 0.550(8) 1 d D U P E 1
F70 F 0.4792(2) 0.5318(5) 0.5320(3) 0.102(3) Uani 0.550(8) 1 d D U P E 1
F71 F 0.4702(3) 0.5054(5) 0.60592(18) 0.099(3) Uani 0.550(8) 1 d D U P E 1
F169 F 0.49191(12) 0.4939(5) 0.5667(5) 0.109(3) Uani 0.450(8) 1 d D U P E 2
F170 F 0.4465(3) 0.5383(6) 0.5947(4) 0.101(3) Uani 0.450(8) 1 d D U P E 2
F171 F 0.4479(3) 0.5622(4) 0.5162(3) 0.103(3) Uani 0.450(8) 1 d D U P E 2
C332 C 0.43522(8) 0.2217(2) 0.43324(12) 0.0463(7) Uani 1 1 d D . . . .
F72 F 0.4438(4) 0.1318(4) 0.4447(4) 0.070(3) Uani 0.53(3) 1 d D U P F 1
F73 F 0.4074(2) 0.2238(10) 0.3915(3) 0.075(2) Uani 0.53(3) 1 d D U P F 1
F74 F 0.4649(2) 0.2578(7) 0.4184(4) 0.065(2) Uani 0.53(3) 1 d D U P F 1
F172 F 0.4536(6) 0.2698(7) 0.4049(6) 0.088(3) Uani 0.47(3) 1 d D U P F 2
F173 F 0.4544(4) 0.1422(6) 0.4486(4) 0.061(3) Uani 0.47(3) 1 d D U P F 2
F174 F 0.4036(2) 0.1926(13) 0.4006(5) 0.089(4) Uani 0.47(3) 1 d D U P F 2

loop_
_atom_site_aniso_label
_atom_site_aniso_U_11
_atom_site_aniso_U_22
_atom_site_aniso_U_33
_atom_site_aniso_U_23
_atom_site_aniso_U_13
_atom_site_aniso_U_12
Rh1 0.02939(9) 0.02548(10) 0.02567(9) 0.00063(7) 0.01043(7) -0.00202(7)
B1 0.0324(14) 0.0248(13) 0.0345(14) -0.0015(11) 0.0133(11) -0.0033(11)
C1 0.0384(14) 0.0255(12) 0.0416(14) -0.0034(11) 0.0096(11) -0.0031(10)
C2 0.0361(15) 0.0385(16) 0.0577(19) -0.0027(14) 0.0095(13) -0.0012(12)
C3 0.0399(17) 0.0460(19) 0.084(3) -0.0027(18) 0.0053(17) 0.0011(14)
C4 0.049(2) 0.0447(19) 0.077(3) -0.0010(18) -0.0148(18) 0.0045(15)
C5 0.077(3) 0.0401(17) 0.0451(18) 0.0041(14) -0.0007(17) -0.0021(17)
C6 0.0534(17) 0.0301(14) 0.0420(15) 0.0027(12) 0.0091(13) 0.0031(12)
N1 0.0378(12) 0.0359(12) 0.0336(11) -0.0041(10) 0.0120(9) -0.0041(10)
C7 0.056(2) 0.063(2) 0.0506(19) -0.0238(17) 0.0193(16) 0.0006(17)
C8 0.0461(17) 0.0541(19) 0.0373(15) -0.0030(14) 0.0029(13) -0.0014(14)
C9 0.0551(19) 0.0393(16) 0.0530(18) -0.0017(14) 0.0114(15) -0.0171(14)
P1 0.0329(3) 0.0277(3) 0.0257(3) 0.0004(2) 0.0101(2) -0.0009(2)
C10 0.0601(18) 0.0292(14) 0.0372(14) 0.0021(11) 0.0231(13) 0.0006(12)
C11 0.079(2) 0.0337(15) 0.0432(17) -0.0074(13) 0.0235(16) -0.0159(15)
C12 0.082(3) 0.0395(17) 0.058(2) -0.0061(15) 0.0385(19) 0.0075(17)
C13 0.0435(15) 0.0335(14) 0.0277(12) 0.0023(10) 0.0076(11) -0.0047(11)
C14 0.0416(16) 0.0490(18) 0.0405(16) 0.0019(13) -0.0016(13) -0.0027(13)
C15 0.066(2) 0.0499(18) 0.0289(14) 0.0035(13) 0.0157(14) -0.0080(15)
C16 0.0315(13) 0.0425(15) 0.0383(15) -0.0014(12) 0.0127(11) 0.0011(11)
C17 0.0329(14) 0.0496(18) 0.0482(16) -0.0055(14) 0.0136(12) -0.0095(12)
C18 0.0340(15) 0.070(2) 0.0544(19) 0.0123(18) 0.0027(14) 0.0069(15)
P2 0.0467(4) 0.0296(3) 0.0326(3) 0.0013(3) 0.0173(3) -0.0058(3)
C19 0.0488(17) 0.0448(17) 0.0575(19) -0.0035(15) 0.0261(15) -0.0136(14)
C20 0.046(2) 0.055(2) 0.107(4) -0.011(2) 0.033(2) -0.0096(16)
C21 0.0476(19) 0.071(3) 0.067(2) -0.001(2) 0.0134(17) -0.0158(18)
C22 0.078(2) 0.0377(16) 0.0341(15) 0.0017(12) 0.0260(15) -0.0049(15)
C23 0.081(3) 0.053(2) 0.0337(15) 0.0023(14) 0.0060(16) 0.0015(18)
C24 0.136(4) 0.060(2) 0.0428(19) 0.0021(17) 0.048(2) -0.019(3)
C25 0.072(2) 0.0319(15) 0.0386(15) 0.0028(12) 0.0253(15) -0.0026(14)
C26 0.083(3) 0.0411(17) 0.0459(18) 0.0092(15) 0.0209(17) 0.0115(17)
C27 0.106(3) 0.0336(17) 0.064(2) -0.0011(16) 0.045(2) -0.0163(19)
Rh2 0.02707(9) 0.02991(10) 0.03006(10) -0.00114(7) 0.00598(7) 0.00179(7)
B2 0.0315(15) 0.0351(16) 0.0452(17) -0.0006(13) 0.0117(13) 0.0004(12)
C51 0.0306(13) 0.0468(17) 0.0473(16) 0.0075(14) 0.0093(12) 0.0012(12)
C52 0.0521(19) 0.062(2) 0.0531(19) 0.0126(17) 0.0138(15) 0.0071(17)
C53 0.073(3) 0.106(4) 0.052(2) 0.021(2) 0.019(2) 0.006(3)
C54 0.074(3) 0.083(3) 0.078(3) 0.042(3) 0.011(2) 0.005(2)
C55 0.067(3) 0.058(2) 0.086(3) 0.028(2) 0.013(2) 0.002(2)
C56 0.0517(19) 0.0469(19) 0.068(2) 0.0121(17) 0.0118(17) 0.0033(15)
N2 0.0342(12) 0.0409(14) 0.0496(14) 0.0034(11) 0.0081(10) -0.0024(10)
C57 0.0431(17) 0.063(2) 0.0431(17) 0.0089(15) 0.0042(14) -0.0039(15)
C58 0.0317(15) 0.066(2) 0.060(2) 0.0143(17) 0.0116(14) 0.0070(14)
C59 0.055(2) 0.048(2) 0.073(2) -0.0056(18) -0.0083(18) -0.0077(16)
P3 0.0405(4) 0.0332(3) 0.0322(3) -0.0036(3) 0.0033(3) 0.0010(3)
C60 0.0472(16) 0.0341(15) 0.0444(16) 0.0028(12) 0.0075(13) 0.0014(12)
C61 0.060(2) 0.0458(18) 0.0443(17) 0.0082(14) 0.0113(15) 0.0087(15)
C62 0.078(3) 0.0379(18) 0.065(2) -0.0021(16) 0.0164(19) -0.0051(17)
C63 0.0562(19) 0.0514(19) 0.0371(15) -0.0063(14) -0.0027(14) 0.0008(15)
C64 0.075(2) 0.061(2) 0.0427(18) -0.0150(17) 0.0063(17) -0.0063(19)
C65 0.105(4) 0.061(2) 0.0396(18) 0.0007(17) -0.004(2) 0.008(2)
C66 0.0502(18) 0.0442(18) 0.0566(19) -0.0114(15) 0.0150(15) 0.0082(14)
C67 0.052(2) 0.061(2) 0.074(3) -0.007(2) 0.0071(18) 0.0229(18)
C68 0.070(2) 0.065(2) 0.068(2) -0.019(2) 0.034(2) 0.0017(19)
P4 0.0301(3) 0.0306(3) 0.0406(4) -0.0007(3) 0.0084(3) 0.0028(3)
C69 0.0356(15) 0.0365(16) 0.070(2) -0.0058(15) 0.0154(14) -0.0004(12)
C70 0.0403(17) 0.048(2) 0.093(3) -0.0130(19) 0.0007(18) -0.0020(15)
C71 0.052(2) 0.046(2) 0.113(4) -0.009(2) 0.045(2) -0.0050(16)
C72 0.0472(18) 0.0451(18) 0.060(2) 0.0071(15) 0.0068(15) 0.0104(14)
C73 0.055(2) 0.052(2) 0.083(3) 0.0043(19) 0.0097(19) 0.0220(17)
C74 0.060(2) 0.058(2) 0.076(3) 0.023(2) 0.0138(19) 0.0102(18)
C75 0.0395(15) 0.0540(19) 0.0456(16) -0.0150(14) 0.0152(13) -0.0001(13)
C76 0.0487(19) 0.058(2) 0.074(2) -0.0318(19) 0.0229(17) -0.0080(16)
C77 0.062(2) 0.087(3) 0.0431(19) -0.0082(19) 0.0160(16) 0.008(2)
B200 0.0250(13) 0.0359(15) 0.0196(12) 0.0023(10) 0.0062(10) -0.0037(10)
C201 0.0264(11) 0.0353(13) 0.0174(10) 0.0013(9) 0.0056(8) -0.0005(10)
C202 0.0239(11) 0.0347(13) 0.0233(11) 0.0017(10) 0.0051(9) 0.0010(9)
C203 0.0269(12) 0.0368(14) 0.0238(11) 0.0013(10) 0.0071(9) -0.0023(10)
C204 0.0322(12) 0.0351(13) 0.0244(11) 0.0025(10) 0.0085(9) -0.0004(10)
C205 0.0291(12) 0.0363(14) 0.0250(11) 0.0003(10) 0.0080(9) 0.0036(10)
C206 0.0237(11) 0.0389(14) 0.0252(11) -0.0001(10) 0.0074(9) -0.0015(10)
C207 0.0308(13) 0.0397(15) 0.0371(14) 0.0054(12) 0.0073(11) -0.0050(11)
F1 0.0381(10) 0.0921(17) 0.0601(12) 0.0256(12) -0.0117(9) -0.0229(10)
F2 0.0425(11) 0.0437(12) 0.172(3) 0.0135(15) 0.0158(14) -0.0108(9)
F3 0.0424(11) 0.159(3) 0.0670(14) -0.0365(16) 0.0303(10) -0.0325(14)
C208 0.0334(14) 0.0410(16) 0.0446(16) 0.0016(13) 0.0086(12) 0.0059(12)
F4 0.0507(12) 0.0705(15) 0.118(2) 0.0245(14) 0.0486(13) 0.0262(11)
F5 0.0466(12) 0.0382(11) 0.148(3) -0.0012(13) 0.0016(14) 0.0104(9)
F6 0.0760(16) 0.122(2) 0.0596(14) -0.0040(15) -0.0145(12) 0.0584(17)
C209 0.0289(12) 0.0317(13) 0.0205(11) 0.0007(9) 0.0040(9) -0.0043(10)
C210 0.0338(13) 0.0306(13) 0.0207(11) 0.0033(9) 0.0057(9) 0.0006(10)
C211 0.0395(14) 0.0298(13) 0.0246(11) -0.0009(10) 0.0097(10) 0.0007(10)
C212 0.0463(15) 0.0293(13) 0.0284(12) -0.0017(10) 0.0098(11) 0.0037(11)
C213 0.0479(15) 0.0276(13) 0.0238(12) -0.0005(10) 0.0043(11) -0.0016(11)
C214 0.0379(13) 0.0307(13) 0.0220(11) 0.0015(10) 0.0060(9) -0.0072(10)
C215 0.0588(18) 0.0376(15) 0.0388(15) 0.0038(12) 0.0257(14) 0.0101(14)
F7 0.0944(18) 0.0925(18) 0.0369(10) 0.0264(11) 0.0345(11) 0.0305(14)
F8 0.0873(17) 0.0761(16) 0.0735(15) -0.0023(12) 0.0488(14) -0.0296(13)
F9 0.122(2) 0.0554(13) 0.0888(17) 0.0115(12) 0.0806(17) 0.0302(13)
C216 0.076(2) 0.0298(14) 0.0327(14) 0.0018(11) 0.0140(14) 0.0034(14)
F10 0.0772(16) 0.0578(14) 0.0931(18) 0.0326(13) 0.0013(14) 0.0171(12)
F11 0.1120(19) 0.0294(9) 0.0551(12) -0.0005(8) 0.0251(12) -0.0076(10)
F12 0.181(3) 0.0467(12) 0.0427(11) 0.0190(9) 0.0529(15) 0.0364(15)
C217 0.0300(12) 0.0298(12) 0.0199(11) 0.0024(9) 0.0063(9) -0.0033(9)
C218 0.0296(12) 0.0330(13) 0.0228(11) 0.0011(9) 0.0072(9) -0.0027(10)
C219 0.0377(14) 0.0303(13) 0.0223(12) 0.0024(9) 0.0044(10) -0.0024(10)
C220 0.0476(15) 0.0287(13) 0.0217(11) 0.0018(9) 0.0122(10) -0.0031(11)
C221 0.0371(13) 0.0276(12) 0.0299(12) 0.0006(10) 0.0147(10) -0.0044(10)
C222 0.0302(12) 0.0345(13) 0.0269(12) 0.0002(10) 0.0093(10) -0.0019(10)
C223 0.0459(17) 0.0553(18) 0.0234(13) 0.0053(12) 0.0030(12) -0.0007(14)
F13 0.0461(11) 0.1057(19) 0.0432(10) 0.0172(12) -0.0050(8) -0.0235(12)
F14 0.0803(17) 0.0706(16) 0.0750(16) 0.0019(13) -0.0241(13) 0.0282(13)
F15 0.0632(13) 0.131(2) 0.0198(8) 0.0001(10) 0.0005(8) 0.0009(13)
C224 0.0465(16) 0.0415(16) 0.0402(15) -0.0061(13) 0.0235(13) -0.0068(13)
F16 0.0566(12) 0.0952(17) 0.0349(9) -0.0051(10) 0.0270(9) -0.0172(11)
F17 0.0695(14) 0.0412(11) 0.140(2) -0.0215(13) 0.0651(16) -0.0044(10)
F18 0.0357(9) 0.0596(12) 0.0446(10) 0.0001(8) 0.0174(7) -0.0027(8)
C225 0.0284(12) 0.0404(15) 0.0245(12) -0.0010(10) 0.0085(10) -0.0021(10)
C226 0.0281(12) 0.0439(15) 0.0251(12) 0.0014(11) 0.0052(10) -0.0029(11)
C227 0.0307(13) 0.0585(19) 0.0292(13) -0.0020(12) 0.0038(11) -0.0036(12)
C228 0.0392(16) 0.080(3) 0.0340(15) -0.0129(15) 0.0068(12) -0.0232(16)
C229 0.0555(19) 0.069(2) 0.0342(15) -0.0087(15) 0.0148(14) -0.0312(17)
C230 0.0447(16) 0.0499(17) 0.0275(13) -0.0021(12) 0.0097(11) -0.0156(13)
C231 0.051(2) 0.081(3) 0.0319(16) 0.0014(16) -0.0054(14) 0.0034(18)
F19 0.059(3) 0.016(3) 0.011(2) -0.009(2) 0.000(2) -0.010(2)
F20 0.008(3) 0.077(5) 0.028(3) -0.010(3) -0.008(2) -0.003(3)
F21 0.074(7) 0.112(7) 0.053(5) -0.006(5) -0.016(5) 0.050(6)
F119 0.069(5) 0.104(6) 0.039(3) -0.012(4) 0.002(4) 0.055(5)
F120 0.113(7) 0.087(7) 0.066(5) 0.032(5) -0.024(5) -0.040(6)
F121 0.042(5) 0.098(5) 0.028(3) -0.010(3) 0.008(3) 0.032(4)
F219 0.075(6) 0.149(8) 0.089(6) 0.036(6) -0.046(5) -0.031(6)
F220 0.070(5) 0.097(5) 0.034(3) 0.017(3) 0.005(4) 0.048(4)
F221 0.110(6) 0.055(6) 0.028(3) -0.012(4) 0.016(4) 0.020(5)
C232 0.082(3) 0.091(3) 0.056(2) -0.005(2) 0.0158(19) -0.051(2)
F22 0.104(6) 0.036(3) 0.102(7) -0.017(5) 0.059(5) -0.022(4)
F23 0.132(8) 0.100(7) 0.086(6) -0.002(5) -0.015(6) -0.074(6)
F24 0.033(3) 0.061(4) 0.048(4) 0.037(3) 0.015(3) 0.007(3)
F122 0.067(5) 0.096(5) 0.101(6) 0.024(6) 0.037(5) -0.021(5)
F123 0.077(4) 0.045(4) 0.041(4) 0.004(3) -0.005(3) -0.027(3)
F124 0.067(5) 0.039(3) 0.053(4) 0.015(3) -0.008(4) -0.009(3)
F222 0.068(4) 0.076(5) 0.072(4) -0.017(4) 0.037(3) -0.051(4)
F223 0.094(7) 0.092(6) 0.062(4) 0.025(4) 0.012(5) -0.027(6)
F224 0.072(6) 0.070(5) 0.094(6) 0.042(5) 0.019(5) -0.003(4)
B300 0.0302(14) 0.0314(15) 0.0300(14) -0.0035(11) 0.0079(11) -0.0033(11)
C301 0.0281(12) 0.0325(13) 0.0314(12) -0.0045(10) 0.0086(10) -0.0002(10)
C302 0.0303(12) 0.0314(13) 0.0346(13) -0.0012(11) 0.0078(10) 0.0012(10)
C303 0.0270(12) 0.0406(15) 0.0326(13) -0.0046(11) 0.0073(10) 0.0039(11)
C304 0.0262(12) 0.0417(15) 0.0343(13) -0.0083(11) 0.0083(10) -0.0025(10)
C305 0.0292(12) 0.0375(14) 0.0331(13) -0.0059(11) 0.0113(10) -0.0037(10)
C306 0.0284(12) 0.0367(14) 0.0301(12) -0.0033(11) 0.0081(10) -0.0023(10)
C307 0.0351(14) 0.0452(17) 0.0430(16) -0.0029(13) 0.0024(12) 0.0039(12)
F51 0.0877(17) 0.0495(12) 0.0612(13) 0.0022(10) -0.0101(12) 0.0220(11)
F52 0.0536(11) 0.0828(15) 0.0371(9) 0.0055(10) 0.0079(8) 0.0067(10)
F53 0.0395(10) 0.0800(15) 0.0537(11) 0.0096(11) -0.0102(8) -0.0075(10)
C308 0.0354(14) 0.0444(16) 0.0373(14) -0.0068(12) 0.0097(11) -0.0094(12)
F54 0.0702(13) 0.0518(11) 0.0482(10) -0.0066(9) 0.0066(9) -0.0266(10)
F55 0.0537(11) 0.0506(11) 0.0676(13) 0.0164(10) 0.0044(10) -0.0067(9)
F56 0.0802(15) 0.0611(13) 0.0762(14) -0.0001(11) 0.0545(13) -0.0079(11)
C309 0.0299(12) 0.0349(14) 0.0330(13) 0.0002(11) 0.0099(10) -0.0060(10)
C310 0.0349(14) 0.0437(16) 0.0349(14) 0.0000(12) 0.0096(11) -0.0047(12)
C311 0.0347(14) 0.0580(19) 0.0341(14) 0.0047(13) 0.0070(11) -0.0050(13)
C312 0.0345(14) 0.0562(19) 0.0436(16) 0.0185(14) 0.0085(12) -0.0006(13)
C313 0.0358(14) 0.0398(16) 0.0499(17) 0.0092(13) 0.0125(12) -0.0007(12)
C314 0.0320(13) 0.0344(14) 0.0412(14) 0.0021(12) 0.0083(11) -0.0049(11)
C315 0.0466(18) 0.090(3) 0.0385(17) 0.0001(18) 0.0007(14) 0.0021(19)
F57 0.0686(15) 0.120(2) 0.0472(12) 0.0068(13) -0.0129(11) 0.0170(15)
F58 0.107(2) 0.098(2) 0.0654(16) -0.0182(15) -0.0126(16) -0.0351(18)
F59 0.0760(17) 0.181(3) 0.0390(12) -0.0260(16) 0.0008(11) 0.0387(19)
C316 0.0505(19) 0.0417(19) 0.082(3) 0.0058(18) 0.0084(19) 0.0058(15)
F60 0.109(6) 0.074(4) 0.088(4) -0.029(3) -0.012(3) 0.050(4)
F61 0.097(5) 0.043(3) 0.174(8) 0.009(3) 0.056(5) -0.010(3)
F62 0.051(3) 0.058(3) 0.096(4) 0.000(3) 0.018(2) 0.017(2)
F160 0.099(7) 0.071(6) 0.124(8) 0.025(6) -0.001(6) 0.046(5)
F161 0.081(7) 0.061(4) 0.081(5) -0.014(4) 0.027(4) 0.012(4)
F162 0.092(6) 0.041(4) 0.173(10) -0.013(5) 0.042(7) -0.014(4)
C317 0.0275(12) 0.0350(14) 0.0311(12) -0.0062(11) 0.0065(10) -0.0059(10)
C318 0.0349(13) 0.0327(14) 0.0366(14) -0.0052(11) 0.0114(11) -0.0076(11)
C319 0.0353(14) 0.0427(16) 0.0385(14) -0.0113(12) 0.0139(11) -0.0107(12)
C320 0.0382(15) 0.0394(16) 0.0500(17) -0.0144(13) 0.0159(13) -0.0036(12)
C321 0.0390(15) 0.0354(15) 0.0455(16) -0.0054(12) 0.0096(12) 0.0009(12)
C322 0.0339(13) 0.0393(15) 0.0325(13) -0.0015(11) 0.0077(10) -0.0020(11)
C323 0.0536(18) 0.0503(19) 0.0483(17) -0.0136(15) 0.0255(15) -0.0123(15)
F63 0.128(2) 0.0552(13) 0.115(2) -0.0085(14) 0.098(2) -0.0019(14)
F64 0.0809(17) 0.151(3) 0.0400(11) 0.0064(14) 0.0142(11) -0.0472(18)
F65 0.0664(13) 0.0459(11) 0.0654(13) -0.0005(9) 0.0321(11) -0.0143(9)
C324 0.071(2) 0.0446(19) 0.060(2) -0.0006(17) 0.0136(19) 0.0145(17)
F66 0.096(7) 0.080(6) 0.070(7) 0.002(5) 0.003(5) 0.034(5)
F67 0.154(8) 0.026(4) 0.074(5) -0.014(4) 0.039(6) 0.021(4)
F68 0.141(9) 0.046(5) 0.151(9) 0.034(6) 0.094(8) 0.019(6)
F166 0.228(8) 0.043(3) 0.121(5) 0.002(3) -0.061(5) -0.024(4)
F167 0.090(4) 0.056(3) 0.081(3) 0.021(2) 0.035(3) 0.024(2)
F168 0.094(4) 0.098(4) 0.108(5) 0.034(4) 0.058(3) 0.061(3)
C325 0.0278(12) 0.0353(14) 0.0298(12) 0.0007(10) 0.0077(10) 0.0006(10)
C326 0.0294(12) 0.0369(14) 0.0308(12) -0.0015(11) 0.0064(10) -0.0024(10)
C327 0.0288(12) 0.0386(15) 0.0380(14) 0.0034(12) 0.0054(10) -0.0033(11)
C328 0.0312(13) 0.0452(16) 0.0360(14) 0.0112(12) 0.0110(11) 0.0028(11)
C329 0.0338(13) 0.0417(15) 0.0302(13) 0.0048(11) 0.0091(10) 0.0075(11)
C330 0.0309(13) 0.0329(14) 0.0330(13) 0.0003(10) 0.0076(10) 0.0023(10)
C331 0.0453(17) 0.053(2) 0.0560(19) -0.0024(16) 0.0125(15) -0.0175(15)
F69 0.079(4) 0.046(3) 0.191(8) -0.022(4) 0.015(5) -0.009(2)
F70 0.123(6) 0.096(5) 0.112(5) -0.034(4) 0.080(4) -0.073(4)
F71 0.127(6) 0.089(5) 0.069(3) -0.016(3) 0.002(4) -0.061(4)
F169 0.048(3) 0.091(5) 0.173(9) -0.025(5) -0.002(4) -0.035(3)
F170 0.154(8) 0.071(5) 0.110(6) -0.052(5) 0.095(6) -0.066(5)
F171 0.149(8) 0.049(3) 0.085(5) 0.028(3) -0.020(5) -0.046(4)
C332 0.0528(18) 0.0513(19) 0.0394(16) 0.0026(14) 0.0199(14) 0.0088(14)
F72 0.106(7) 0.055(3) 0.062(4) -0.002(3) 0.044(4) 0.019(3)
F73 0.073(4) 0.113(6) 0.033(3) -0.013(3) 0.002(2) 0.030(3)
F74 0.061(4) 0.091(5) 0.054(3) -0.004(3) 0.036(3) -0.001(3)
F172 0.164(8) 0.064(4) 0.060(5) 0.009(3) 0.075(6) 0.008(5)
F173 0.067(5) 0.053(4) 0.061(4) -0.009(3) 0.012(3) 0.024(3)
F174 0.076(4) 0.145(8) 0.042(4) -0.042(5) 0.008(3) 0.019(4)

loop_
_atom_type_symbol
_atom_type_description
_atom_type_scat_dispersion_real
_atom_type_scat_dispersion_imag
_atom_type_scat_source
C C 0.0181 0.0091 'International Tables Vol C Tables 4.2.6.8 and 6.1.1.4'
H H 0.0000 0.0000 'International Tables Vol C Tables 4.2.6.8 and 6.1.1.4'
B B 0.0090 0.0039 'International Tables Vol C Tables 4.2.6.8 and 6.1.1.4'
N N 0.0311 0.0180 'International Tables Vol C Tables 4.2.6.8 and 6.1.1.4'
F F 0.0727 0.0534 'International Tables Vol C Tables 4.2.6.8 and 6.1.1.4'
P P 0.2955 0.4335 'International Tables Vol C Tables 4.2.6.8 and 6.1.1.4'
Rh Rh 0.0927 3.6045 'International Tables Vol C Tables 4.2.6.8 and 6.1.1.4'

loop_
_geom_angle_atom_site_label_1
_geom_angle_atom_site_label_2
_geom_angle_atom_site_label_3
_geom_angle
B1 Rh1 P1 124.03(8)
B1 Rh1 P2 129.13(8)
P1 Rh1 P2 106.19(3)
B1 Rh1 H1A 36.5(11)
P1 Rh1 H1A 89.2(11)
P2 Rh1 H1A 164.3(11)
B1 Rh1 H1B 37.8(11)
P1 Rh1 H1B 161.8(11)
P2 Rh1 H1B 91.7(11)
H1A Rh1 H1B 73.1(15)
C1 B1 N1 113.6(2)
C1 B1 Rh1 118.95(19)
N1 B1 Rh1 127.40(19)
C1 B1 H1A 112.0(16)
N1 B1 H1A 102.8(16)
Rh1 B1 H1A 54.9(16)
C1 B1 H1B 113.9(14)
N1 B1 H1B 105.4(14)
Rh1 B1 H1B 55.6(14)
H1A B1 H1B 108(2)
C6 C1 C2 116.6(3)
C6 C1 B1 120.9(3)
C2 C1 B1 122.5(3)
C3 C2 C1 121.8(3)
C3 C2 H2 119.1
C1 C2 H2 119.1
C4 C3 C2 120.1(4)
C4 C3 H3 120.0
C2 C3 H3 120.0
C3 C4 C5 120.2(3)
C3 C4 H4 119.9
C5 C4 H4 119.9
C4 C5 C6 119.8(4)
C4 C5 H5 120.1
C6 C5 H5 120.1
C5 C6 C1 121.5(3)
C5 C6 H6 119.2
C1 C6 H6 119.2
C7 N1 C8 107.9(3)
C7 N1 C9 109.1(3)
C8 N1 C9 108.1(2)
C7 N1 B1 110.0(2)
C8 N1 B1 112.0(2)
C9 N1 B1 109.7(2)
N1 C7 H7A 109.5
N1 C7 H7B 109.5
H7A C7 H7B 109.5
N1 C7 H7C 109.5
H7A C7 H7C 109.5
H7B C7 H7C 109.5
N1 C8 H8A 109.5
N1 C8 H8B 109.5
H8A C8 H8B 109.5
N1 C8 H8C 109.5
H8A C8 H8C 109.5
H8B C8 H8C 109.5
N1 C9 H9A 109.5
N1 C9 H9B 109.5
H9A C9 H9B 109.5
N1 C9 H9C 109.5
H9A C9 H9C 109.5
H9B C9 H9C 109.5
C13 P1 C16 102.67(13)
C13 P1 C10 108.22(13)
C16 P1 C10 102.45(14)
C13 P1 Rh1 105.33(10)
C16 P1 Rh1 110.37(10)
C10 P1 Rh1 125.63(9)
C11 C10 C12 109.9(3)
C11 C10 P1 111.5(2)
C12 C10 P1 117.5(2)
C11 C10 H10 105.7
C12 C10 H10 105.7
P1 C10 H10 105.7
C10 C11 H11A 109.5
C10 C11 H11B 109.5
H11A C11 H11B 109.5
C10 C11 H11C 109.5
H11A C11 H11C 109.5
H11B C11 H11C 109.5
C10 C12 H12A 109.5
C10 C12 H12B 109.5
H12A C12 H12B 109.5
C10 C12 H12C 109.5
H12A C12 H12C 109.5
H12B C12 H12C 109.5
C15 C13 C14 111.5(3)
C15 C13 P1 115.3(2)
C14 C13 P1 113.3(2)
C15 C13 H13 105.2
C14 C13 H13 105.2
P1 C13 H13 105.2
C13 C14 H14A 109.5
C13 C14 H14B 109.5
H14A C14 H14B 109.5
C13 C14 H14C 109.5
H14A C14 H14C 109.5
H14B C14 H14C 109.5
C13 C15 H15A 109.5
C13 C15 H15B 109.5
H15A C15 H15B 109.5
C13 C15 H15C 109.5
H15A C15 H15C 109.5
H15B C15 H15C 109.5
C17 C16 C18 110.2(3)
C17 C16 P1 115.2(2)
C18 C16 P1 109.1(2)
C17 C16 H16 107.3
C18 C16 H16 107.3
P1 C16 H16 107.3
C16 C17 H17A 109.5
C16 C17 H17B 109.5
H17A C17 H17B 109.5
C16 C17 H17C 109.5
H17A C17 H17C 109.5
H17B C17 H17C 109.5
C16 C18 H18A 109.5
C16 C18 H18B 109.5
H18A C18 H18B 109.5
C16 C18 H18C 109.5
H18A C18 H18C 109.5
H18B C18 H18C 109.5
C19 P2 C25 103.68(16)
C19 P2 C22 103.34(16)
C25 P2 C22 107.95(15)
C19 P2 Rh1 111.25(11)
C25 P2 Rh1 124.52(10)
C22 P2 Rh1 104.27(10)
C20 C19 C21 110.5(4)
C20 C19 P2 113.0(2)
C21 C19 P2 110.9(2)
C20 C19 H19 107.4
C21 C19 H19 107.4
P2 C19 H19 107.4
C19 C20 H20A 109.5
C19 C20 H20B 109.5
H20A C20 H20B 109.5
C19 C20 H20C 109.5
H20A C20 H20C 109.5
H20B C20 H20C 109.5
C19 C21 H21A 109.5
C19 C21 H21B 109.5
H21A C21 H21B 109.5
C19 C21 H21C 109.5
H21A C21 H21C 109.5
H21B C21 H21C 109.5
C23 C22 C24 111.0(3)
C23 C22 P2 112.5(2)
C24 C22 P2 116.7(3)
C23 C22 H22 105.2
C24 C22 H22 105.2
P2 C22 H22 105.2
C22 C23 H23A 109.5
C22 C23 H23B 109.5
H23A C23 H23B 109.5
C22 C23 H23C 109.5
H23A C23 H23C 109.5
H23B C23 H23C 109.5
C22 C24 H24A 109.5
C22 C24 H24B 109.5
H24A C24 H24B 109.5
C22 C24 H24C 109.5
H24A C24 H24C 109.5
H24B C24 H24C 109.5
C26 C25 C27 111.1(3)
C26 C25 P2 111.3(2)
C27 C25 P2 117.2(3)
C26 C25 H25 105.4
C27 C25 H25 105.4
P2 C25 H25 105.4
C25 C26 H26A 109.5
C25 C26 H26B 109.5
H26A C26 H26B 109.5
C25 C26 H26C 109.5
H26A C26 H26C 109.5
H26B C26 H26C 109.5
C25 C27 H27A 109.5
C25 C27 H27B 109.5
H27A C27 H27B 109.5
C25 C27 H27C 109.5
H27A C27 H27C 109.5
H27B C27 H27C 109.5
B2 Rh2 P3 129.97(9)
B2 Rh2 P4 127.33(9)
P3 Rh2 P4 101.86(3)
B2 Rh2 H2A 35.2(12)
P3 Rh2 H2A 95.2(12)
P4 Rh2 H2A 162.4(12)
B2 Rh2 H2B 36.4(10)
P3 Rh2 H2B 165.3(10)
P4 Rh2 H2B 92.7(10)
H2A Rh2 H2B 70.6(15)
C51 B2 N2 114.9(2)
C51 B2 Rh2 117.9(2)
N2 B2 Rh2 127.2(2)
C51 B2 H2A 113.0(18)
N2 B2 H2A 103.9(17)
Rh2 B2 H2A 54.9(17)
C51 B2 H2B 111.5(14)
N2 B2 H2B 103.7(14)
Rh2 B2 H2B 56.4(14)
H2A B2 H2B 109(2)
C52 C51 C56 116.8(3)
C52 C51 B2 121.8(3)
C56 C51 B2 121.1(3)
C51 C52 C53 122.0(4)
C51 C52 H52 119.0
C53 C52 H52 119.0
C54 C53 C52 119.2(5)
C54 C53 H53 120.4
C52 C53 H53 120.4
C55 C54 C53 120.5(4)
C55 C54 H54 119.8
C53 C54 H54 119.8
C54 C55 C56 120.0(4)
C54 C55 H55 120.0
C56 C55 H55 120.0
C55 C56 C51 121.6(4)
C55 C56 H56 119.2
C51 C56 H56 119.2
C59 N2 C58 108.7(3)
C59 N2 C57 108.0(3)
C58 N2 C57 108.9(3)
C59 N2 B2 111.3(3)
C58 N2 B2 108.6(3)
C57 N2 B2 111.4(2)
N2 C57 H57A 109.5
N2 C57 H57B 109.5
H57A C57 H57B 109.5
N2 C57 H57C 109.5
H57A C57 H57C 109.5
H57B C57 H57C 109.5
N2 C58 H58A 109.5
N2 C58 H58B 109.5
H58A C58 H58B 109.5
N2 C58 H58C 109.5
H58A C58 H58C 109.5
H58B C58 H58C 109.5
N2 C59 H59A 109.5
N2 C59 H59B 109.5
H59A C59 H59B 109.5
N2 C59 H59C 109.5
H59A C59 H59C 109.5
H59B C59 H59C 109.5
C60 P3 C66 105.12(16)
C60 P3 C63 103.25(16)
C66 P3 C63 102.79(17)
C60 P3 Rh2 116.41(10)
C66 P3 Rh2 110.48(12)
C63 P3 Rh2 117.29(12)
C61 C60 C62 110.6(3)
C61 C60 P3 112.8(2)
C62 C60 P3 116.4(3)
C61 C60 H60 105.3
C62 C60 H60 105.3
P3 C60 H60 105.3
C60 C61 H61A 109.5
C60 C61 H61B 109.5
H61A C61 H61B 109.5
C60 C61 H61C 109.5
H61A C61 H61C 109.5
H61B C61 H61C 109.5
C60 C62 H62A 109.5
C60 C62 H62B 109.5
H62A C62 H62B 109.5
C60 C62 H62C 109.5
H62A C62 H62C 109.5
H62B C62 H62C 109.5
C65 C63 C64 110.0(3)
C65 C63 P3 111.5(3)
C64 C63 P3 116.5(3)
C65 C63 H63 106.0
C64 C63 H63 106.0
P3 C63 H63 106.0
C63 C64 H64A 109.5
C63 C64 H64B 109.5
H64A C64 H64B 109.5
C63 C64 H64C 109.5
H64A C64 H64C 109.5
H64B C64 H64C 109.5
C63 C65 H65A 109.5
C63 C65 H65B 109.5
H65A C65 H65B 109.5
C63 C65 H65C 109.5
H65A C65 H65C 109.5
H65B C65 H65C 109.5
C67 C66 C68 110.8(3)
C67 C66 P3 112.5(2)
C68 C66 P3 112.6(3)
C67 C66 H66 106.8
C68 C66 H66 106.8
P3 C66 H66 106.8
C66 C67 H67A 109.5
C66 C67 H67B 109.5
H67A C67 H67B 109.5
C66 C67 H67C 109.5
H67A C67 H67C 109.5
H67B C67 H67C 109.5
C66 C68 H68A 109.5
C66 C68 H68B 109.5
H68A C68 H68B 109.5
C66 C68 H68C 109.5
H68A C68 H68C 109.5
H68B C68 H68C 109.5
C75 P4 C72 107.74(17)
C75 P4 C69 101.70(16)
C72 P4 C69 102.66(16)
C75 P4 Rh2 109.58(10)
C72 P4 Rh2 109.44(12)
C69 P4 Rh2 124.53(10)
C71 C69 C70 110.3(3)
C71 C69 P4 116.7(2)
C70 C69 P4 111.3(3)
C71 C69 H69 105.9
C70 C69 H69 105.9
P4 C69 H69 105.9
C69 C70 H70A 109.5
C69 C70 H70B 109.5
H70A C70 H70B 109.5
C69 C70 H70C 109.5
H70A C70 H70C 109.5
H70B C70 H70C 109.5
C69 C71 H71A 109.5
C69 C71 H71B 109.5
H71A C71 H71B 109.5
C69 C71 H71C 109.5
H71A C71 H71C 109.5
H71B C71 H71C 109.5
C74 C72 C73 111.3(3)
C74 C72 P4 112.8(3)
C73 C72 P4 115.8(3)
C74 C72 H72 105.3
C73 C72 H72 105.3
P4 C72 H72 105.3
C72 C73 H73A 109.5
C72 C73 H73B 109.5
H73A C73 H73B 109.5
C72 C73 H73C 109.5
H73A C73 H73C 109.5
H73B C73 H73C 109.5
C72 C74 H74A 109.5
C72 C74 H74B 109.5
H74A C74 H74B 109.5
C72 C74 H74C 109.5
H74A C74 H74C 109.5
H74B C74 H74C 109.5
C77 C75 C76 110.7(3)
C77 C75 P4 109.5(2)
C76 C75 P4 115.7(2)
C77 C75 H75 106.8
C76 C75 H75 106.8
P4 C75 H75 106.8
C75 C76 H76A 109.5
C75 C76 H76B 109.5
H76A C76 H76B 109.5
C75 C76 H76C 109.5
H76A C76 H76C 109.5
H76B C76 H76C 109.5
C75 C77 H77A 109.5
C75 C77 H77B 109.5
H77A C77 H77B 109.5
C75 C77 H77C 109.5
H77A C77 H77C 109.5
H77B C77 H77C 109.5
C209 B200 C217 111.7(2)
C209 B200 C225 103.8(2)
C217 B200 C225 112.1(2)
C209 B200 C201 112.3(2)
C217 B200 C201 104.1(2)
C225 B200 C201 113.0(2)
C202 C201 C206 115.6(2)
C202 C201 B200 122.5(2)
C206 C201 B200 121.7(2)
C201 C202 C203 122.3(2)
C201 C202 H202 118.9
C203 C202 H202 118.9
C204 C203 C202 120.8(2)
C204 C203 C207 119.8(2)
C202 C203 C207 119.3(2)
C203 C204 C205 117.8(3)
C203 C204 H204 121.1
C205 C204 H204 121.1
C206 C205 C204 121.0(2)
C206 C205 C208 119.1(2)
C204 C205 C208 119.8(3)
C205 C206 C201 122.4(2)
C205 C206 H206 118.8
C201 C206 H206 118.8
F1 C207 F2 105.4(3)
F1 C207 F3 105.7(3)
F2 C207 F3 106.0(3)
F1 C207 C203 112.9(2)
F2 C207 C203 113.6(3)
F3 C207 C203 112.5(2)
F5 C208 F4 108.0(3)
F5 C208 F6 105.3(3)
F4 C208 F6 104.5(3)
F5 C208 C205 114.0(3)
F4 C208 C205 112.8(3)
F6 C208 C205 111.4(3)
C210 C209 C214 115.6(2)
C210 C209 B200 121.6(2)
C214 C209 B200 122.5(2)
C211 C210 C209 122.6(2)
C211 C210 H210 118.7
C209 C210 H210 118.7
C212 C211 C210 120.7(2)
C212 C211 C215 120.7(3)
C210 C211 C215 118.4(2)
C213 C212 C211 117.5(3)
C213 C212 H212 121.2
C211 C212 H212 121.2
C214 C213 C212 121.4(3)
C214 C213 C216 120.6(3)
C212 C213 C216 118.0(3)
C213 C214 C209 122.0(2)
C213 C214 H214 119.0
C209 C214 H214 119.0
F9 C215 F7 106.0(3)
F9 C215 F8 106.8(3)
F7 C215 F8 105.6(3)
F9 C215 C211 113.8(3)
F7 C215 C211 112.3(3)
F8 C215 C211 111.7(3)
F11 C216 F12 107.7(3)
F11 C216 F10 103.8(3)
F12 C216 F10 105.9(3)
F11 C216 C213 113.5(3)
F12 C216 C213 113.0(3)
F10 C216 C213 112.2(3)
C218 C217 C222 115.9(2)
C218 C217 B200 121.7(2)
C222 C217 B200 122.1(2)
C219 C218 C217 122.3(2)
C219 C218 H218 118.9
C217 C218 H218 118.9
C220 C219 C218 120.7(2)
C220 C219 C223 121.1(2)
C218 C219 C223 118.3(3)
C219 C220 C221 118.1(2)
C219 C220 H220 120.9
C221 C220 H220 120.9
C222 C221 C220 120.9(2)
C222 C221 C224 119.2(3)
C220 C221 C224 119.9(2)
C221 C222 C217 122.1(2)
C221 C222 H222 118.9
C217 C222 H222 118.9
F15 C223 F13 108.7(3)
F15 C223 F14 104.6(3)
F13 C223 F14 104.4(3)
F15 C223 C219 113.8(3)
F13 C223 C219 113.4(2)
F14 C223 C219 111.1(3)
F18 C224 F17 106.5(3)
F18 C224 F16 106.4(2)
F17 C224 F16 106.4(3)
F18 C224 C221 113.0(2)
F17 C224 C221 111.8(2)
F16 C224 C221 112.2(3)
C230 C225 C226 115.9(2)
C230 C225 B200 120.8(2)
C226 C225 B200 122.8(2)
C227 C226 C225 122.1(3)
C227 C226 H226 118.9
C225 C226 H226 118.9
C228 C227 C226 120.8(3)
C228 C227 C231 119.9(3)
C226 C227 C231 119.3(3)
C227 C228 C229 118.1(3)
C227 C228 H228 120.9
C229 C228 H228 120.9
C230 C229 C228 120.8(3)
C230 C229 C232 119.3(3)
C228 C229 C232 119.9(3)
C229 C230 C225 122.2(3)
C229 C230 H230 118.9
C225 C230 H230 118.9
F219 C231 F221 110.7(5)
F21 C231 F20 108.4(4)
F120 C231 F119 109.9(5)
F21 C231 F19 105.9(5)
F20 C231 F19 102.4(4)
F120 C231 F121 106.3(5)
F119 C231 F121 100.0(4)
F219 C231 F220 104.5(5)
F221 C231 F220 99.0(4)
F120 C231 C227 118.4(4)
F219 C231 C227 119.0(5)
F21 C231 C227 116.6(4)
F221 C231 C227 112.8(4)
F20 C231 C227 112.1(4)
F119 C231 C227 111.0(4)
F19 C231 C227 110.3(3)
F121 C231 C227 109.6(4)
F220 C231 C227 108.4(3)
F224 C232 F223 117.0(5)
F122 C232 F124 110.4(5)
F23 C232 F22 107.3(5)
F23 C232 F24 107.3(5)
F22 C232 F24 101.1(4)
F122 C232 F123 105.4(5)
F124 C232 F123 97.9(4)
F122 C232 C229 119.4(5)
F224 C232 C229 116.5(4)
F23 C232 C229 118.0(5)
F223 C232 C229 115.3(4)
F124 C232 C229 111.0(4)
F22 C232 C229 112.2(4)
F24 C232 C229 109.6(4)
F123 C232 C229 110.4(4)
F224 C232 F222 101.1(4)
F223 C232 F222 98.3(4)
C229 C232 F222 104.3(3)
C301 B300 C325 112.3(2)
C301 B300 C309 111.6(2)
C325 B300 C309 102.6(2)
C301 B300 C317 104.8(2)
C325 B300 C317 112.7(2)
C309 B300 C317 113.1(2)
C302 C301 C306 115.9(2)
C302 C301 B300 121.6(2)
C306 C301 B300 122.4(2)
C303 C302 C301 122.0(3)
C303 C302 H302 119.0
C301 C302 H302 119.0
C304 C303 C302 121.1(3)
C304 C303 C307 120.1(3)
C302 C303 C307 118.7(3)
C305 C304 C303 117.8(2)
C305 C304 H304 121.1
C303 C304 H304 121.1
C304 C305 C306 121.0(3)
C304 C305 C308 119.8(2)
C306 C305 C308 119.2(3)
C305 C306 C301 122.2(3)
C305 C306 H306 118.9
C301 C306 H306 118.9
F51 C307 F52 104.8(3)
F51 C307 F53 107.1(3)
F52 C307 F53 105.8(3)
F51 C307 C303 113.3(3)
F52 C307 C303 112.1(2)
F53 C307 C303 113.1(3)
F56 C308 F54 106.5(2)
F56 C308 F55 105.7(3)
F54 C308 F55 105.5(3)
F56 C308 C305 112.8(3)
F54 C308 C305 113.0(2)
F55 C308 C305 112.7(2)
C314 C309 C310 115.8(3)
C314 C309 B300 121.1(2)
C310 C309 B300 122.8(3)
C311 C310 C309 121.9(3)
C311 C310 H310 119.0
C309 C310 H310 119.0
C312 C311 C310 121.4(3)
C312 C311 C315 120.4(3)
C310 C311 C315 118.2(3)
C311 C312 C313 118.1(3)
C311 C312 H312 120.9
C313 C312 H312 120.9
C312 C313 C314 120.2(3)
C312 C313 C316 120.6(3)
C314 C313 C316 119.2(3)
C309 C314 C313 122.6(3)
C309 C314 H314 118.7
C313 C314 H314 118.7
F59 C315 F57 106.5(3)
F59 C315 F58 106.6(4)
F57 C315 F58 106.0(3)
F59 C315 C311 112.1(3)
F57 C315 C311 113.7(4)
F58 C315 C311 111.4(3)
F160 C316 F162 107.7(5)
F60 C316 F61 107.4(5)
F60 C316 F62 106.4(5)
F61 C316 F62 104.3(4)
F160 C316 F161 106.2(5)
F162 C316 F161 104.2(5)
F160 C316 C313 114.4(5)
F60 C316 C313 114.4(4)
F162 C316 C313 112.4(5)
F61 C316 C313 111.6(4)
F62 C316 C313 112.2(4)
F161 C316 C313 111.4(5)
C322 C317 C318 115.9(3)
C322 C317 B300 123.0(2)
C318 C317 B300 120.8(3)
C319 C318 C317 121.8(3)
C319 C318 H318 119.1
C317 C318 H318 119.1
C320 C319 C318 121.1(3)
C320 C319 C323 120.0(3)
C318 C319 C323 118.8(3)
C319 C320 C321 118.0(3)
C319 C320 H320 121.0
C321 C320 H320 121.0
C322 C321 C320 120.8(3)
C322 C321 C324 121.3(3)
C320 C321 C324 117.9(3)
C321 C322 C317 122.2(3)
C321 C322 H322 118.9
C317 C322 H322 118.9
F64 C323 F65 105.6(3)
F64 C323 F63 107.5(3)
F65 C323 F63 105.5(3)
F64 C323 C319 112.3(3)
F65 C323 C319 112.5(3)
F63 C323 C319 112.9(3)
F166 C324 F168 107.4(5)
F68 C324 F67 107.3(6)
F166 C324 F167 105.9(5)
F168 C324 F167 104.1(4)
F68 C324 F66 106.5(6)
F67 C324 F66 103.2(5)
F68 C324 C321 115.4(5)
F166 C324 C321 112.7(4)
F168 C324 C321 112.9(4)
F67 C324 C321 112.3(5)
F167 C324 C321 113.2(4)
F66 C324 C321 111.3(5)
C330 C325 C326 115.7(2)
C330 C325 B300 122.1(2)
C326 C325 B300 121.9(2)
C327 C326 C325 122.4(3)
C327 C326 H326 118.8
C325 C326 H326 118.8
C326 C327 C328 121.0(3)
C326 C327 C331 119.1(3)
C328 C327 C331 119.9(3)
C329 C328 C327 117.8(3)
C329 C328 H328 121.1
C327 C328 H328 121.1
C328 C329 C330 121.0(3)
C328 C329 C332 120.2(3)
C330 C329 C332 118.8(3)
C329 C330 C325 122.1(3)
C329 C330 H330 118.9
C325 C330 H330 118.9
F170 C331 F171 108.7(5)
F70 C331 F71 106.5(4)
F170 C331 F169 106.6(5)
F171 C331 F169 103.1(5)
F70 C331 F69 105.7(4)
F71 C331 F69 102.2(4)
F170 C331 C327 116.1(3)
F70 C331 C327 117.5(3)
F171 C331 C327 111.7(3)
F71 C331 C327 112.7(4)
F169 C331 C327 109.7(4)
F69 C331 C327 111.0(3)
F73 C332 F72 108.0(5)
F172 C332 F174 106.8(5)
F172 C332 F173 107.2(5)
F174 C332 F173 104.7(5)
F73 C332 F74 106.3(4)
F72 C332 F74 105.1(4)
F172 C332 C329 114.6(5)
F73 C332 C329 113.6(4)
F72 C332 C329 112.1(4)
F174 C332 C329 111.6(4)
F173 C332 C329 111.4(4)
F74 C332 C329 111.2(4)

loop_
_geom_bond_atom_site_label_1
_geom_bond_atom_site_label_2
_geom_bond_distance
Rh1 B1 2.150(3)
Rh1 P1 2.2581(6)
Rh1 P2 2.2748(7)
Rh1 H1A 1.76(4)
Rh1 H1B 1.78(3)
B1 C1 1.577(4)
B1 N1 1.623(4)
B1 H1A 1.28(3)
B1 H1B 1.32(3)
C1 C6 1.398(4)
C1 C2 1.410(4)
C2 C3 1.383(5)
C2 H2 0.9500
C3 C4 1.372(6)
C3 H3 0.9500
C4 C5 1.380(6)
C4 H4 0.9500
C5 C6 1.396(5)
C5 H5 0.9500
C6 H6 0.9500
N1 C7 1.490(4)
N1 C8 1.494(4)
N1 C9 1.499(4)
C7 H7A 0.9800
C7 H7B 0.9800
C7 H7C 0.9800
C8 H8A 0.9800
C8 H8B 0.9800
C8 H8C 0.9800
C9 H9A 0.9800
C9 H9B 0.9800
C9 H9C 0.9800
P1 C13 1.859(3)
P1 C16 1.860(3)
P1 C10 1.866(3)
C10 C11 1.531(5)
C10 C12 1.540(4)
C10 H10 1.0000
C11 H11A 0.9800
C11 H11B 0.9800
C11 H11C 0.9800
C12 H12A 0.9800
C12 H12B 0.9800
C12 H12C 0.9800
C13 C15 1.529(4)
C13 C14 1.531(4)
C13 H13 1.0000
C14 H14A 0.9800
C14 H14B 0.9800
C14 H14C 0.9800
C15 H15A 0.9800
C15 H15B 0.9800
C15 H15C 0.9800
C16 C17 1.524(4)
C16 C18 1.528(4)
C16 H16 1.0000
C17 H17A 0.9800
C17 H17B 0.9800
C17 H17C 0.9800
C18 H18A 0.9800
C18 H18B 0.9800
C18 H18C 0.9800
P2 C19 1.856(3)
P2 C25 1.859(3)
P2 C22 1.868(3)
C19 C20 1.525(5)
C19 C21 1.526(5)
C19 H19 1.0000
C20 H20A 0.9800
C20 H20B 0.9800
C20 H20C 0.9800
C21 H21A 0.9800
C21 H21B 0.9800
C21 H21C 0.9800
C22 C23 1.529(6)
C22 C24 1.539(5)
C22 H22 1.0000
C23 H23A 0.9800
C23 H23B 0.9800
C23 H23C 0.9800
C24 H24A 0.9800
C24 H24B 0.9800
C24 H24C 0.9800
C25 C26 1.529(5)
C25 C27 1.533(4)
C25 H25 1.0000
C26 H26A 0.9800
C26 H26B 0.9800
C26 H26C 0.9800
C27 H27A 0.9800
C27 H27B 0.9800
C27 H27C 0.9800
Rh2 B2 2.159(3)
Rh2 P3 2.2628(7)
Rh2 P4 2.2655(7)
Rh2 H2A 1.77(4)
Rh2 H2B 1.80(3)
B2 C51 1.578(5)
B2 N2 1.629(4)
B2 H2A 1.24(4)
B2 H2B 1.28(3)
C51 C52 1.392(5)
C51 C56 1.408(5)
C52 C53 1.394(6)
C52 H52 0.9500
C53 C54 1.389(8)
C53 H53 0.9500
C54 C55 1.367(7)
C54 H54 0.9500
C55 C56 1.391(6)
C55 H55 0.9500
C56 H56 0.9500
N2 C59 1.490(5)
N2 C58 1.492(4)
N2 C57 1.496(4)
C57 H57A 0.9800
C57 H57B 0.9800
C57 H57C 0.9800
C58 H58A 0.9800
C58 H58B 0.9800
C58 H58C 0.9800
C59 H59A 0.9800
C59 H59B 0.9800
C59 H59C 0.9800
P3 C60 1.864(3)
P3 C66 1.867(3)
P3 C63 1.876(3)
C60 C61 1.534(5)
C60 C62 1.537(5)
C60 H60 1.0000
C61 H61A 0.9800
C61 H61B 0.9800
C61 H61C 0.9800
C62 H62A 0.9800
C62 H62B 0.9800
C62 H62C 0.9800
C63 C65 1.539(6)
C63 C64 1.545(5)
C63 H63 1.0000
C64 H64A 0.9800
C64 H64B 0.9800
C64 H64C 0.9800
C65 H65A 0.9800
C65 H65B 0.9800
C65 H65C 0.9800
C66 C67 1.509(5)
C66 C68 1.535(6)
C66 H66 1.0000
C67 H67A 0.9800
C67 H67B 0.9800
C67 H67C 0.9800
C68 H68A 0.9800
C68 H68B 0.9800
C68 H68C 0.9800
P4 C75 1.858(3)
P4 C72 1.866(3)
P4 C69 1.874(3)
C69 C71 1.530(5)
C69 C70 1.532(5)
C69 H69 1.0000
C70 H70A 0.9800
C70 H70B 0.9800
C70 H70C 0.9800
C71 H71A 0.9800
C71 H71B 0.9800
C71 H71C 0.9800
C72 C74 1.507(5)
C72 C73 1.522(5)
C72 H72 1.0000
C73 H73A 0.9800
C73 H73B 0.9800
C73 H73C 0.9800
C74 H74A 0.9800
C74 H74B 0.9800
C74 H74C 0.9800
C75 C77 1.518(5)
C75 C76 1.541(5)
C75 H75 1.0000
C76 H76A 0.9800
C76 H76B 0.9800
C76 H76C 0.9800
C77 H77A 0.9800
C77 H77B 0.9800
C77 H77C 0.9800
B200 C209 1.636(4)
B200 C217 1.638(3)
B200 C225 1.640(4)
B200 C201 1.640(4)
C201 C202 1.397(3)
C201 C206 1.398(4)
C202 C203 1.398(4)
C202 H202 0.9500
C203 C204 1.383(4)
C203 C207 1.499(4)
C204 C205 1.389(4)
C204 H204 0.9500
C205 C206 1.388(4)
C205 C208 1.492(4)
C206 H206 0.9500
C207 F1 1.318(3)
C207 F2 1.320(4)
C207 F3 1.322(4)
C208 F5 1.314(4)
C208 F4 1.317(4)
C208 F6 1.335(4)
C209 C210 1.393(3)
C209 C214 1.402(4)
C210 C211 1.389(4)
C210 H210 0.9500
C211 C212 1.389(4)
C211 C215 1.488(4)
C212 C213 1.386(4)
C212 H212 0.9500
C213 C214 1.383(4)
C213 C216 1.499(4)
C214 H214 0.9500
C215 F9 1.322(4)
C215 F7 1.326(4)
C215 F8 1.339(4)
C216 F11 1.316(4)
C216 F12 1.321(4)
C216 F10 1.350(5)
C217 C218 1.395(4)
C217 C222 1.405(4)
C218 C219 1.391(4)
C218 H218 0.9500
C219 C220 1.387(4)
C219 C223 1.495(4)
C220 C221 1.390(4)
C220 H220 0.9500
C221 C222 1.385(4)
C221 C224 1.500(4)
C222 H222 0.9500
C223 F15 1.309(4)
C223 F13 1.318(4)
C223 F14 1.346(4)
C224 F18 1.328(4)
C224 F17 1.338(4)
C224 F16 1.342(4)
C225 C230 1.393(4)
C225 C226 1.403(4)
C226 C227 1.392(4)
C226 H226 0.9500
C227 C228 1.380(5)
C227 C231 1.487(4)
C228 C229 1.390(5)
C228 H228 0.9500
C229 C230 1.390(4)
C229 C232 1.485(5)
C230 H230 0.9500
C231 F120 1.279(5)
C231 F219 1.280(5)
C231 F21 1.300(5)
C231 F221 1.343(6)
C231 F20 1.358(5)
C231 F119 1.365(5)
C231 F19 1.371(5)
C231 F121 1.389(6)
C231 F220 1.417(5)
C232 F122 1.269(5)
C232 F224 1.286(6)
C232 F23 1.306(5)
C232 F223 1.314(5)
C232 F124 1.375(5)
C232 F22 1.384(6)
C232 F24 1.382(5)
C232 F123 1.435(5)
C232 F222 1.490(5)
B300 C301 1.635(4)
B300 C325 1.637(4)
B300 C309 1.641(4)
B300 C317 1.646(4)
C301 C302 1.399(4)
C301 C306 1.401(4)
C302 C303 1.392(4)
C302 H302 0.9500
C303 C304 1.388(4)
C303 C307 1.498(4)
C304 C305 1.385(4)
C304 H304 0.9500
C305 C306 1.391(4)
C305 C308 1.496(4)
C306 H306 0.9500
C307 F51 1.330(4)
C307 F52 1.337(4)
C307 F53 1.339(4)
C308 F56 1.329(4)
C308 F54 1.335(3)
C308 F55 1.339(4)
C309 C314 1.396(4)
C309 C310 1.398(4)
C310 C311 1.391(4)
C310 H310 0.9500
C311 C312 1.378(5)
C311 C315 1.496(5)
C312 C313 1.388(5)
C312 H312 0.9500
C313 C314 1.396(4)
C313 C316 1.492(5)
C314 H314 0.9500
C315 F59 1.327(5)
C315 F57 1.328(5)
C315 F58 1.332(5)
C316 F160 1.311(6)
C316 F60 1.317(6)
C316 F162 1.329(6)
C316 F61 1.333(5)
C316 F62 1.338(5)
C316 F161 1.348(6)
C317 C322 1.396(4)
C317 C318 1.398(4)
C318 C319 1.397(4)
C318 H318 0.9500
C319 C320 1.375(5)
C319 C323 1.495(4)
C320 C321 1.389(4)
C320 H320 0.9500
C321 C322 1.389(4)
C321 C324 1.496(5)
C322 H322 0.9500
C323 F64 1.324(5)
C323 F65 1.330(4)
C323 F63 1.336(4)
C324 F68 1.289(6)
C324 F166 1.305(5)
C324 F168 1.316(5)
C324 F67 1.322(6)
C324 F167 1.326(5)
C324 F66 1.333(6)
C325 C330 1.398(4)
C325 C326 1.401(4)
C326 C327 1.386(4)
C326 H326 0.9500
C327 C328 1.391(4)
C327 C331 1.493(4)
C328 C329 1.382(4)
C328 H328 0.9500
C329 C330 1.397(4)
C329 C332 1.501(4)
C330 H330 0.9500
C331 F170 1.260(5)
C331 F70 1.268(4)
C331 F171 1.307(5)
C331 F71 1.312(5)
C331 F169 1.327(5)
C331 F69 1.334(5)
C332 F172 1.304(6)
C332 F73 1.305(5)
C332 F72 1.320(5)
C332 F174 1.331(6)
C332 F173 1.331(5)
C332 F74 1.344(5)

loop_
_geom_torsion_atom_site_label_1
_geom_torsion_atom_site_label_2
_geom_torsion_atom_site_label_3
_geom_torsion_atom_site_label_4
_geom_torsion
N1 B1 C1 C6 -94.9(3)
Rh1 B1 C1 C6 81.9(3)
N1 B1 C1 C2 87.2(3)
Rh1 B1 C1 C2 -96.0(3)
C6 C1 C2 C3 0.4(5)
B1 C1 C2 C3 178.4(3)
C1 C2 C3 C4 -1.0(5)
C2 C3 C4 C5 0.9(6)
C3 C4 C5 C6 -0.2(6)
C4 C5 C6 C1 -0.5(5)
C2 C1 C6 C5 0.3(4)
B1 C1 C6 C5 -177.7(3)
C1 B1 N1 C7 -58.9(3)
Rh1 B1 N1 C7 124.5(3)
C1 B1 N1 C8 -178.9(2)
Rh1 B1 N1 C8 4.5(3)
C1 B1 N1 C9 61.1(3)
Rh1 B1 N1 C9 -115.4(3)
C13 P1 C10 C11 50.2(2)
C16 P1 C10 C11 158.2(2)
Rh1 P1 C10 C11 -75.1(2)
C13 P1 C10 C12 -77.9(3)
C16 P1 C10 C12 30.1(3)
Rh1 P1 C10 C12 156.8(2)
C16 P1 C13 C15 -59.7(2)
C10 P1 C13 C15 48.2(3)
Rh1 P1 C13 C15 -175.2(2)
C16 P1 C13 C14 170.1(2)
C10 P1 C13 C14 -82.1(2)
Rh1 P1 C13 C14 54.5(2)
C13 P1 C16 C17 -50.5(2)
C10 P1 C16 C17 -162.7(2)
Rh1 P1 C16 C17 61.4(2)
C13 P1 C16 C18 -175.1(2)
C10 P1 C16 C18 72.7(3)
Rh1 P1 C16 C18 -63.2(2)
C25 P2 C19 C20 -170.2(3)
C22 P2 C19 C20 -57.7(3)
Rh1 P2 C19 C20 53.7(3)
C25 P2 C19 C21 65.0(3)
C22 P2 C19 C21 177.6(3)
Rh1 P2 C19 C21 -71.1(3)
C19 P2 C22 C23 173.5(2)
C25 P2 C22 C23 -77.1(3)
Rh1 P2 C22 C23 57.1(3)
C19 P2 C22 C24 -56.6(4)
C25 P2 C22 C24 52.8(4)
Rh1 P2 C22 C24 -173.0(3)
C19 P2 C25 C26 166.1(2)
C22 P2 C25 C26 57.0(3)
Rh1 P2 C25 C26 -65.5(2)
C19 P2 C25 C27 36.8(3)
C22 P2 C25 C27 -72.4(3)
Rh1 P2 C25 C27 165.1(2)
N2 B2 C51 C52 104.2(4)
Rh2 B2 C51 C52 -75.9(3)
N2 B2 C51 C56 -82.0(4)
Rh2 B2 C51 C56 97.8(3)
C56 C51 C52 C53 0.2(5)
B2 C51 C52 C53 174.2(4)
C51 C52 C53 C54 -0.8(7)
C52 C53 C54 C55 1.5(8)
C53 C54 C55 C56 -1.6(7)
C54 C55 C56 C51 1.0(6)
C52 C51 C56 C55 -0.3(5)
B2 C51 C56 C55 -174.4(3)
C51 B2 N2 C59 53.8(4)
Rh2 B2 N2 C59 -126.1(3)
C51 B2 N2 C58 -65.8(3)
Rh2 B2 N2 C58 114.3(3)
C51 B2 N2 C57 174.3(3)
Rh2 B2 N2 C57 -5.5(4)
C66 P3 C60 C61 84.2(3)
C63 P3 C60 C61 -168.4(2)
Rh2 P3 C60 C61 -38.4(3)
C66 P3 C60 C62 -45.2(3)
C63 P3 C60 C62 62.2(3)
Rh2 P3 C60 C62 -167.8(2)
C60 P3 C63 C65 146.7(3)
C66 P3 C63 C65 -104.2(3)
Rh2 P3 C63 C65 17.2(3)
C60 P3 C63 C64 -85.9(3)
C66 P3 C63 C64 23.3(3)
Rh2 P3 C63 C64 144.7(3)
C60 P3 C66 C67 -59.2(3)
C63 P3 C66 C67 -166.9(3)
Rh2 P3 C66 C67 67.2(3)
C60 P3 C66 C68 174.6(3)
C63 P3 C66 C68 66.9(3)
Rh2 P3 C66 C68 -59.0(3)
C75 P4 C69 C71 27.7(3)
C72 P4 C69 C71 -83.7(3)
Rh2 P4 C69 C71 151.6(3)
C75 P4 C69 C70 155.4(2)
C72 P4 C69 C70 44.0(3)
Rh2 P4 C69 C70 -80.7(3)
C75 P4 C72 C74 86.1(3)
C69 P4 C72 C74 -167.0(3)
Rh2 P4 C72 C74 -32.9(3)
C75 P4 C72 C73 -43.7(3)
C69 P4 C72 C73 63.2(3)
Rh2 P4 C72 C73 -162.8(3)
C72 P4 C75 C77 179.3(3)
C69 P4 C75 C77 71.7(3)
Rh2 P4 C75 C77 -61.8(3)
C72 P4 C75 C76 -54.8(3)
C69 P4 C75 C76 -162.3(3)
Rh2 P4 C75 C76 64.2(3)
C209 B200 C201 C202 32.6(3)
C217 B200 C201 C202 -88.4(3)
C225 B200 C201 C202 149.7(2)
C209 B200 C201 C206 -152.9(2)
C217 B200 C201 C206 86.0(3)
C225 B200 C201 C206 -35.9(3)
C206 C201 C202 C203 1.8(3)
B200 C201 C202 C203 176.5(2)
C201 C202 C203 C204 0.2(4)
C201 C202 C203 C207 179.2(2)
C202 C203 C204 C205 -1.9(4)
C207 C203 C204 C205 179.1(2)
C203 C204 C205 C206 1.6(4)
C203 C204 C205 C208 179.2(2)
C204 C205 C206 C201 0.4(4)
C208 C205 C206 C201 -177.2(2)
C202 C201 C206 C205 -2.1(4)
B200 C201 C206 C205 -176.9(2)
C204 C203 C207 F1 -133.0(3)
C202 C203 C207 F1 48.0(4)
C204 C203 C207 F2 -13.0(4)
C202 C203 C207 F2 168.0(3)
C204 C203 C207 F3 107.5(3)
C202 C203 C207 F3 -71.6(3)
C206 C205 C208 F5 -163.0(3)
C204 C205 C208 F5 19.4(4)
C206 C205 C208 F4 -39.2(4)
C204 C205 C208 F4 143.1(3)
C206 C205 C208 F6 78.0(4)
C204 C205 C208 F6 -99.7(3)
C217 B200 C209 C210 150.7(2)
C225 B200 C209 C210 -88.3(3)
C201 B200 C209 C210 34.1(3)
C217 B200 C209 C214 -34.5(3)
C225 B200 C209 C214 86.5(3)
C201 B200 C209 C214 -151.1(2)
C214 C209 C210 C211 2.3(4)
B200 C209 C210 C211 177.4(2)
C209 C210 C211 C212 -1.4(4)
C209 C210 C211 C215 174.0(3)
C210 C211 C212 C213 -0.2(4)
C215 C211 C212 C213 -175.5(3)
C211 C212 C213 C214 0.9(4)
C211 C212 C213 C216 178.4(3)
C212 C213 C214 C209 0.0(4)
C216 C213 C214 C209 -177.4(3)
C210 C209 C214 C213 -1.6(4)
B200 C209 C214 C213 -176.7(2)
C212 C211 C215 F9 -19.1(4)
C210 C211 C215 F9 165.5(3)
C212 C211 C215 F7 -139.6(3)
C210 C211 C215 F7 45.0(4)
C212 C211 C215 F8 101.9(3)
C210 C211 C215 F8 -73.5(4)
C214 C213 C216 F11 -106.6(3)
C212 C213 C216 F11 75.8(4)
C214 C213 C216 F12 16.4(4)
C212 C213 C216 F12 -161.2(3)
C214 C213 C216 F10 136.1(3)
C212 C213 C216 F10 -41.5(4)
C209 B200 C217 C218 -36.9(3)
C225 B200 C217 C218 -152.9(2)
C201 B200 C217 C218 84.6(3)
C209 B200 C217 C222 149.3(2)
C225 B200 C217 C222 33.2(3)
C201 B200 C217 C222 -89.3(3)
C222 C217 C218 C219 -1.3(4)
B200 C217 C218 C219 -175.5(2)
C217 C218 C219 C220 0.7(4)
C217 C218 C219 C223 -177.8(3)
C218 C219 C220 C221 0.2(4)
C223 C219 C220 C221 178.6(3)
C219 C220 C221 C222 -0.5(4)
C219 C220 C221 C224 176.6(3)
C220 C221 C222 C217 -0.2(4)
C224 C221 C222 C217 -177.3(3)
C218 C217 C222 C221 1.1(4)
B200 C217 C222 C221 175.2(2)
C220 C219 C223 F15 7.7(4)
C218 C219 C223 F15 -173.9(3)
C220 C219 C223 F13 132.6(3)
C218 C219 C223 F13 -48.9(4)
C220 C219 C223 F14 -110.1(3)
C218 C219 C223 F14 68.3(4)
C222 C221 C224 F18 -32.5(4)
C220 C221 C224 F18 150.4(3)
C222 C221 C224 F17 87.7(3)
C220 C221 C224 F17 -89.4(4)
C222 C221 C224 F16 -152.9(3)
C220 C221 C224 F16 30.0(4)
C209 B200 C225 C230 -80.6(3)
C217 B200 C225 C230 40.1(4)
C201 B200 C225 C230 157.4(3)
C209 B200 C225 C226 91.1(3)
C217 B200 C225 C226 -148.1(3)
C201 B200 C225 C226 -30.8(3)
C230 C225 C226 C227 -1.5(4)
B200 C225 C226 C227 -173.6(3)
C225 C226 C227 C228 0.1(5)
C225 C226 C227 C231 -179.3(3)
C226 C227 C228 C229 1.5(5)
C231 C227 C228 C229 -179.1(3)
C227 C228 C229 C230 -1.7(5)
C227 C228 C229 C232 178.8(3)
C228 C229 C230 C225 0.4(5)
C232 C229 C230 C225 179.9(3)
C226 C225 C230 C229 1.2(5)
B200 C225 C230 C229 173.5(3)
C228 C227 C231 F120 169.3(7)
C226 C227 C231 F120 -11.3(7)
C228 C227 C231 F219 -10.6(8)
C226 C227 C231 F219 168.8(7)
C228 C227 C231 F21 -97.9(6)
C226 C227 C231 F21 81.5(6)
C228 C227 C231 F221 121.6(5)
C226 C227 C231 F221 -58.9(6)
C228 C227 C231 F20 27.9(5)
C226 C227 C231 F20 -152.7(4)
C228 C227 C231 F119 -62.3(6)
C226 C227 C231 F119 117.1(5)
C228 C227 C231 F19 141.3(4)
C226 C227 C231 F19 -39.3(5)
C228 C227 C231 F121 47.2(5)
C226 C227 C231 F121 -133.4(5)
C228 C227 C231 F220 -129.7(5)
C226 C227 C231 F220 49.7(5)
C230 C229 C232 F122 -94.6(7)
C228 C229 C232 F122 84.9(7)
C230 C229 C232 F224 108.0(6)
C228 C229 C232 F224 -72.4(6)
C230 C229 C232 F23 176.0(7)
C228 C229 C232 F23 -4.5(8)
C230 C229 C232 F223 -34.8(7)
C228 C229 C232 F223 144.7(6)
C230 C229 C232 F124 135.2(5)
C228 C229 C232 F124 -45.3(6)
C230 C229 C232 F22 50.5(6)
C228 C229 C232 F22 -129.9(5)
C230 C229 C232 F24 -60.9(5)
C228 C229 C232 F24 118.6(5)
C230 C229 C232 F123 27.7(6)
C228 C229 C232 F123 -152.7(5)
C230 C229 C232 F222 -141.5(4)
C228 C229 C232 F222 38.0(5)
C325 B300 C301 C302 -38.5(3)
C309 B300 C301 C302 -153.0(2)
C317 B300 C301 C302 84.2(3)
C325 B300 C301 C306 146.7(2)
C309 B300 C301 C306 32.1(3)
C317 B300 C301 C306 -90.6(3)
C306 C301 C302 C303 -1.0(4)
B300 C301 C302 C303 -176.1(2)
C301 C302 C303 C304 0.2(4)
C301 C302 C303 C307 -177.2(3)
C302 C303 C304 C305 0.3(4)
C307 C303 C304 C305 177.8(3)
C303 C304 C305 C306 -0.1(4)
C303 C304 C305 C308 178.9(2)
C304 C305 C306 C301 -0.7(4)
C308 C305 C306 C301 -179.7(2)
C302 C301 C306 C305 1.2(4)
B300 C301 C306 C305 176.3(2)
C304 C303 C307 F51 136.7(3)
C302 C303 C307 F51 -45.9(4)
C304 C303 C307 F52 -104.9(3)
C302 C303 C307 F52 72.5(4)
C304 C303 C307 F53 14.5(4)
C302 C303 C307 F53 -168.0(3)
C304 C305 C308 F56 -96.1(3)
C306 C305 C308 F56 83.0(3)
C304 C305 C308 F54 24.8(4)
C306 C305 C308 F54 -156.2(3)
C304 C305 C308 F55 144.3(3)
C306 C305 C308 F55 -36.6(4)
C301 B300 C309 C314 40.0(3)
C325 B300 C309 C314 -80.4(3)
C317 B300 C309 C314 157.9(2)
C301 B300 C309 C310 -147.1(2)
C325 B300 C309 C310 92.4(3)
C317 B300 C309 C310 -29.2(4)
C314 C309 C310 C311 0.1(4)
B300 C309 C310 C311 -173.1(3)
C309 C310 C311 C312 0.5(5)
C309 C310 C311 C315 -180.0(3)
C310 C311 C312 C313 -0.7(4)
C315 C311 C312 C313 179.8(3)
C311 C312 C313 C314 0.3(4)
C311 C312 C313 C316 -177.6(3)
C310 C309 C314 C313 -0.5(4)
B300 C309 C314 C313 172.9(3)
C312 C313 C314 C309 0.3(4)
C316 C313 C314 C309 178.2(3)
C312 C311 C315 F59 -133.8(4)
C310 C311 C315 F59 46.7(5)
C312 C311 C315 F57 -12.9(5)
C310 C311 C315 F57 167.6(3)
C312 C311 C315 F58 106.8(4)
C310 C311 C315 F58 -72.8(4)
C312 C313 C316 F160 -12.9(12)
C314 C313 C316 F160 169.2(12)
C312 C313 C316 F60 -154.9(9)
C314 C313 C316 F60 27.2(9)
C312 C313 C316 F162 110.3(11)
C314 C313 C316 F162 -67.6(11)
C312 C313 C316 F61 83.0(9)
C314 C313 C316 F61 -94.9(9)
C312 C313 C316 F62 -33.6(7)
C314 C313 C316 F62 148.5(7)
C312 C313 C316 F161 -133.3(9)
C314 C313 C316 F161 48.8(10)
C301 B300 C317 C322 -94.2(3)
C325 B300 C317 C322 28.3(3)
C309 B300 C317 C322 144.0(3)
C301 B300 C317 C318 80.1(3)
C325 B300 C317 C318 -157.5(2)
C309 B300 C317 C318 -41.7(3)
C322 C317 C318 C319 -0.8(4)
B300 C317 C318 C319 -175.4(2)
C317 C318 C319 C320 -1.1(4)
C317 C318 C319 C323 179.1(3)
C318 C319 C320 C321 1.7(4)
C323 C319 C320 C321 -178.6(3)
C319 C320 C321 C322 -0.3(4)
C319 C320 C321 C324 -179.7(3)
C320 C321 C322 C317 -1.7(4)
C324 C321 C322 C317 177.7(3)
C318 C317 C322 C321 2.2(4)
B300 C317 C322 C321 176.7(3)
C320 C319 C323 F64 -112.7(4)
C318 C319 C323 F64 67.1(4)
C320 C319 C323 F65 128.3(3)
C318 C319 C323 F65 -51.9(4)
C320 C319 C323 F63 9.1(4)
C318 C319 C323 F63 -171.2(3)
C322 C321 C324 F68 -18.2(11)
C320 C321 C324 F68 161.2(10)
C322 C321 C324 F166 -111.0(8)
C320 C321 C324 F166 68.4(9)
C322 C321 C324 F168 127.1(6)
C320 C321 C324 F168 -53.5(6)
C322 C321 C324 F67 -141.6(8)
C320 C321 C324 F67 37.8(8)
C322 C321 C324 F167 9.1(6)
C320 C321 C324 F167 -171.5(5)
C322 C321 C324 F66 103.3(9)
C320 C321 C324 F66 -77.3(9)
C301 B300 C325 C330 -34.3(4)
C309 B300 C325 C330 85.6(3)
C317 B300 C325 C330 -152.5(2)
C301 B300 C325 C326 152.8(2)
C309 B300 C325 C326 -87.3(3)
C317 B300 C325 C326 34.7(3)
C330 C325 C326 C327 1.5(4)
B300 C325 C326 C327 174.8(3)
C325 C326 C327 C328 -2.2(4)
C325 C326 C327 C331 177.0(3)
C326 C327 C328 C329 0.9(4)
C331 C327 C328 C329 -178.4(3)
C327 C328 C329 C330 1.0(4)
C327 C328 C329 C332 -178.3(2)
C328 C329 C330 C325 -1.7(4)
C332 C329 C330 C325 177.6(2)
C326 C325 C330 C329 0.4(4)
B300 C325 C330 C329 -172.9(2)
C326 C327 C331 F170 -0.7(8)
C328 C327 C331 F170 178.6(8)
C326 C327 C331 F70 172.3(6)
C328 C327 C331 F70 -8.4(7)
C326 C327 C331 F171 -126.1(7)
C328 C327 C331 F171 53.2(7)
C326 C327 C331 F71 48.0(6)
C328 C327 C331 F71 -132.7(6)
C326 C327 C331 F169 120.2(7)
C328 C327 C331 F169 -60.5(7)
C326 C327 C331 F69 -65.9(6)
C328 C327 C331 F69 113.4(6)
C328 C329 C332 F172 -10.3(11)
C330 C329 C332 F172 170.3(11)
C328 C329 C332 F73 -106.7(8)
C330 C329 C332 F73 74.0(8)
C328 C329 C332 F72 130.5(8)
C330 C329 C332 F72 -48.8(8)
C328 C329 C332 F174 -131.9(10)
C330 C329 C332 F174 48.8(11)
C328 C329 C332 F173 111.5(9)
C330 C329 C332 F173 -67.8(9)
C328 C329 C332 F74 13.2(7)
C330 C329 C332 F74 -166.1(6)
